data_4086818
loop_
_publ_author_name
'Agnew, Douglas W.'
'Moore, Curtis E.'
'Rheingold, Arnold L.'
'Figueroa, Joshua S.'

_publ_section_title
;
 Controlled cis Labilization of CO from Manganese(I) Mixed
 Carbonyl/Isocyanide Complexes: An Entry Point to Coordinatively
 Unsaturated Metallo-Lewis Acids
;
_journal_issue 2
_journal_name_full Organometallics
_journal_page_first 363
_journal_paper_doi 10.1021/acs.organomet.6b00792
_journal_volume 36
_journal_year 2017
_chemical_formula_moiety 'C72 H94 Mn N2 O4, C32 H12 B F24'
_chemical_formula_sum 'C104 H106 B F24 Mn N2 O4'
_chemical_formula_weight 1969.65
_chemical_name_systematic
;
 ?
;
_space_group_crystal_system monoclinic
_space_group_IT_number 14
_space_group_name_Hall '-P 2ybc'
_space_group_name_H-M_alt 'P 1 21/c 1'
_symmetry_space_group_name_Hall '-P 2ybc'
_symmetry_space_group_name_H-M 'P 1 21/c 1'
_atom_sites_solution_hydrogens geom
_atom_sites_solution_primary dual
_atom_sites_solution_secondary difmap
_audit_creation_date 2016-10-07
_audit_creation_method
;
Olex2 1.2-beta
(compiled 2016.09.09 svn.r3337 for OlexSys, GUI svn.r5227)
;
_cell_angle_alpha 90
_cell_angle_beta 101.988(6)
_cell_angle_gamma 90
_cell_formula_units_Z 8
_cell_length_a 25.384(3)
_cell_length_b 16.256(2)
_cell_length_c 49.409(6)
_cell_measurement_reflns_used 9806
_cell_measurement_temperature 100.0
_cell_measurement_theta_max 23.266
_cell_measurement_theta_min 2.174
_cell_volume 19944(4)
_computing_cell_refinement 'SAINT v8.37A (Bruker, 2016)'
_computing_data_collection 'APEX3 v2016.1-0 (Bruker, 2016)'
_computing_data_reduction 'SAINT v8.37A (Bruker, 2016)'
_computing_molecular_graphics 'Olex2 (Dolomanov et al., 2009)'
_computing_publication_material 'Olex2 (Dolomanov et al., 2009)'
_computing_structure_refinement 'ShelXL (Sheldrick, 2015)'
_computing_structure_solution 'ShelXT (Sheldrick, 2015)'
_diffrn_ambient_temperature 100.0
_diffrn_detector 'Bruker APEX-II CCD'
_diffrn_detector_area_resol_mean 8.258
_diffrn_detector_type 'CCD Area Detector'
_diffrn_measured_fraction_theta_full 1.000
_diffrn_measured_fraction_theta_max 0.984
_diffrn_measurement_device 'Kappa Four-Circle Diffractometer'
_diffrn_measurement_device_type 'Bruker APEX II Ultra'
_diffrn_measurement_method '\w and \f scans'
_diffrn_radiation_monochromator 'Double Bounce Multilayer Mirrors'
_diffrn_radiation_probe x-ray
_diffrn_radiation_type MoK\a
_diffrn_radiation_wavelength 0.71073
_diffrn_reflns_av_R_equivalents 0.0586
_diffrn_reflns_av_unetI/netI 0.0500
_diffrn_reflns_Laue_measured_fraction_full 1.000
_diffrn_reflns_Laue_measured_fraction_max 0.984
_diffrn_reflns_limit_h_max 25
_diffrn_reflns_limit_h_min -24
_diffrn_reflns_limit_k_max 16
_diffrn_reflns_limit_k_min -16
_diffrn_reflns_limit_l_max 49
_diffrn_reflns_limit_l_min -49
_diffrn_reflns_number 127613
_diffrn_reflns_point_group_measured_fraction_full 1.000
_diffrn_reflns_point_group_measured_fraction_max 0.984
_diffrn_reflns_theta_full 21.000
_diffrn_reflns_theta_max 21.000
_diffrn_reflns_theta_min 0.997
_diffrn_source 'Micro Focus Rotating Anode'
_diffrn_source_type 'Bruker TXS'
_diffrn_standards_number 0
_exptl_absorpt_coefficient_mu 0.228
_exptl_absorpt_correction_T_max 0.0412
_exptl_absorpt_correction_T_min 0.0215
_exptl_absorpt_correction_type multi-scan
_exptl_absorpt_process_details
;
SADABS-2016/2 (Bruker,2016/2) was used for absorption correction.
wR2(int) was 0.1308 before and 0.0644 after correction.
The Ratio of minimum to maximum transmission is 0.5218.
The \l/2 correction factor is Not present.
;
_exptl_crystal_colour 'clear yellow'
_exptl_crystal_colour_lustre clear
_exptl_crystal_colour_primary yellow
_exptl_crystal_density_diffrn 1.312
_exptl_crystal_description plate
_exptl_crystal_F_000 8176
_exptl_crystal_recrystallization_method 'Grown from diethyl ether solution at 238K'
_exptl_crystal_size_max 0.07
_exptl_crystal_size_mid 0.03
_exptl_crystal_size_min 0.03
_refine_diff_density_max 0.784
_refine_diff_density_min -0.788
_refine_diff_density_rms 0.161
_refine_ls_extinction_method none
_refine_ls_goodness_of_fit_ref 1.190
_refine_ls_hydrogen_treatment constr
_refine_ls_matrix_type full
_refine_ls_number_parameters 2577
_refine_ls_number_reflns 21546
_refine_ls_number_restraints 189
_refine_ls_restrained_S_all 1.187
_refine_ls_R_factor_all 0.1591
_refine_ls_R_factor_gt 0.1376
_refine_ls_shift/su_max 0.005
_refine_ls_shift/su_mean 0.000
_refine_ls_structure_factor_coef Fsqd
_refine_ls_weighting_details 'w=1/[\s^2^(Fo^2^)+(0.0672P)^2^+274.3766P] where P=(Fo^2^+2Fc^2^)/3'
_refine_ls_weighting_scheme calc
_refine_ls_wR_factor_gt 0.3216
_refine_ls_wR_factor_ref 0.3348
_reflns_Friedel_coverage 0.000
_reflns_number_gt 17106
_reflns_number_total 21546
_reflns_threshold_expression 'I > 2\s(I)'
_cod_data_source_file om6b00792_si_002.cif
_cod_data_source_block JFig998
_cod_depositor_comments
;
The following automatic conversions were performed:

'_diffrn_radiation_probe' value 'X-ray' changed to 'x-ray' according
to
/usr/data/users/saulius/crontab/automatic-downloads/rss-feeds/ACS/lib/dictionaries/cif_core.dic
dictionary named 'cif_core.dic' version 2.4.2 from 2011-04-26.

Automatic conversion script
Id: cif_fix_values 4268 2015-11-12 08:31:59Z antanas 

 Adding full bibliography for 4086816--4086827.cif.
;
_cod_database_code 4086818
_shelx_space_group_comment
;
The symmetry employed for this shelxl refinement is uniquely defined
by the following loop, which should always be used as a source of
symmetry information in preference to the above space-group names.
They are only intended as comments.
;
_olex2_refinement_description
;
1. Twinned data refinement
 Scales: 0.9837(6) 0.0163(6)
2. Fixed Uiso
 At 1.2 times of:
  All C(H) groups, All C(H,H) groups
 At 1.5 times of:
  All C(H,H,H) groups
3. Uiso/Uaniso restraints and constraints
Uanis(C1A) = Uanis(C111)
Uanis(C1B) = Uanis(C110)
Uanis(F22) = Uanis(F23A)
4. Rigid body (RIGU) restrains
 F47A, F47, C208, F45, F45A, F46, F46A
 with sigma for 1-2 distances of 0.002 and sigma for 1-3 distances of 0.002
 F24A, C159, F22A, F23, F23A, F2AA, F22
 with sigma for 1-2 distances of 0.002 and sigma for 1-3 distances of 0.002
 F21A, F21, C172, F19, F19A, F20, F20A
 with sigma for 1-2 distances of 0.002 and sigma for 1-3 distances of 0.002
 C7, C6, O4, C5, C8
 with sigma for 1-2 distances of 0.002 and sigma for 1-3 distances of 0.002
 C79, C78, O011, C77, C80, C81, O8, C84, C83, C82
 with sigma for 1-2 distances of 0.002 and sigma for 1-3 distances of 0.002
 C111, C1A, C109, C110, C1B
 with sigma for 1-2 distances of 0.002 and sigma for 1-3 distances of 0.002
5. Others
 Sof(F21A)=Sof(F20A)=Sof(F19A)=1-FVAR(1)
 Sof(F19)=Sof(F21)=Sof(F20)=FVAR(1)
 Sof(F47A)=Sof(F45A)=Sof(F46A)=1-FVAR(2)
 Sof(F47)=Sof(F45)=Sof(F46)=FVAR(2)
 Sof(F22A)=Sof(F23A)=Sof(F24A)=1-FVAR(3)
 Sof(F22)=Sof(F23)=Sof(F2AA)=FVAR(3)
 Sof(H10D)=Sof(C1A)=Sof(H1AA)=Sof(H1AB)=Sof(H1AC)=Sof(C1B)=Sof(H1BA)=Sof(H1BB)=
 Sof(H1BC)=1-FVAR(4)
 Sof(H109)=Sof(C111)=Sof(H11G)=Sof(H11H)=Sof(H11I)=Sof(C110)=Sof(H11J)=
 Sof(H11K)=Sof(H11L)=FVAR(4)
6.a Ternary CH refined with riding coordinates:
 C68(H68), C130(H130), C142(H142), C139(H139), C112(H112), C127(H127),
 C58(H58), C55(H55), C26(H26), C70(H70), C97(H97), C100(H100), C109(H109),
 C109(H10D), C37(H37), C40(H40), C29(H29)
6.b Secondary CH2 refined with riding coordinates:
 C77(H77A,H77B), C10(H10H,H10I), C9(H9A,H9B), C81(H81A,H81B), C84(H84A,H84B),
 C78(H78A,H78B), C5(H5A,H5B), C6(H6A,H6B)
6.c Aromatic/amide H refined with riding coordinates:
 C195(H195), C209(H209), C63(H63), C47(H47), C168(H168), C45(H45), C117(H117),
 C165(H165), C125(H125), C184(H184), C198(H198), C89(H89), C178(H178),
 C152(H152), C201(H201), C176(H176), C64(H64), C162(H162), C138(H138),
 C154(H154), C107(H107), C46(H46), C118(H118), C119(H119), C186(H186),
 C203(H203), C171(H171), C106(H106), C88(H88), C95(H95), C192(H192), C94(H94),
 C124(H124), C65(H65), C136(H136), C87(H87), C160(H160), C105(H105), C135(H135),
  C206(H206), C123(H123), C146(H146), C93(H93), C173(H173), C16(H16), C51(H51),
 C34(H34), C24(H24), C149(H149), C52(H52), C53(H53), C157(H157), C35(H35),
 C181(H181), C15(H15), C23(H23), C17(H17), C33(H33), C22(H22), C189(H189)
6.d Idealised Me refined as rotating group:
 C102(H10A,H10B,H10C), C69(H69A,H69B,H69C), C67(H67A,H67B,H67C), C132(H13A,
 H13B,H13C), C141(H14A,H14B,H14C), C140(H14D,H14E,H14F), C114(H11A,H11B,H11C),
 C143(H14G,H14H,H14I), C101(H10E,H10F,H10G), C59(H59A,H59B,H59C), C38(H38A,H38B,
 H38C), C60(H60A,H60B,H60C), C57(H57A,H57B,H57C), C144(H14J,H14K,H14L),
 C71(H71A,H71B,H71C), C56(H56A,H56B,H56C), C41(H41A,H41B,H41C), C131(H13D,H13E,
 H13F), C28(H28A,H28B,H28C), C128(H12A,H12B,H12C), C39(H39A,H39B,H39C),
 C72(H72A,H72B,H72C), C31(H31A,H31B,H31C), C113(H11D,H11E,H11F), C129(H12D,H12E,
 H12F), C111(H11G,H11H,H11I), C27(H27A,H27B,H27C), C80(H80A,H80B,H80C),
 C12(H12G,H12H,H12I), C42(H42A,H42B,H42C), C30(H30A,H30B,H30C), C98(H98A,H98B,
 H98C), C99(H99A,H99B,H99C), C83(H83A,H83B,H83C), C110(H11J,H11K,H11L),
 C11(H11M,H11N,H11O), C82(H82A,H82B,H82C), C79(H79A,H79B,H79C), C7(H7A,H7B,H7C),
  C8(H8A,H8B,H8C), C1A(H1AA,H1AB,H1AC), C1B(H1BA,H1BB,H1BC)
;
_shelx_shelxl_version_number 2016/5
_olex2_submission_original_sample_id JFig998
_olex2_submission_special_instructions 'No special instructions were received'

loop_
_space_group_symop_operation_xyz
'x, y, z'
'-x, y+1/2, -z+1/2'
'-x, -y, -z'
'x, -y-1/2, z-1/2'

loop_
_atom_site_label
_atom_site_type_symbol
_atom_site_fract_x
_atom_site_fract_y
_atom_site_fract_z
_atom_site_U_iso_or_equiv
_atom_site_adp_type
_atom_site_occupancy
_atom_site_site_symmetry_order
_atom_site_calc_flag
_atom_site_refinement_flags_posn
_atom_site_refinement_flags_adp
_atom_site_refinement_flags_occupancy
_atom_site_disorder_assembly
_atom_site_disorder_group
Mn2 Mn 0.14709(7) 0.74744(13) 0.60758(4) 0.0447(5) Uani 1 1 d . . . . .
Mn1 Mn 0.64679(8) 0.75104(13) 0.60932(4) 0.0466(5) Uani 1 1 d . . . . .
F15 F 0.4817(3) -0.0572(4) 0.72058(15) 0.0514(19) Uani 1 1 d . . . . .
F43 F -0.0210(3) 0.5810(4) 0.71992(14) 0.0485(18) Uani 1 1 d . . . . .
F17 F 0.5491(3) 0.3098(4) 0.74102(14) 0.0545(19) Uani 1 1 d . . . . .
F16 F 0.5826(3) 0.1927(5) 0.75593(15) 0.061(2) Uani 1 1 d . . . . .
F44 F -0.0964(3) 0.5586(4) 0.69173(16) 0.057(2) Uani 1 1 d . . . . .
F37 F 0.0673(3) 0.2220(4) 0.74049(15) 0.059(2) Uani 1 1 d . . . . .
F18 F 0.6014(3) 0.2449(5) 0.71937(16) 0.060(2) Uani 1 1 d . . . . .
F14 F 0.4088(3) -0.0461(4) 0.69020(16) 0.057(2) Uani 1 1 d . . . . .
F38 F 0.1130(3) 0.2960(5) 0.71795(17) 0.070(2) Uani 1 1 d . . . . .
F13 F 0.4116(3) -0.0070(4) 0.73193(17) 0.064(2) Uani 1 1 d . . . . .
F36 F 0.0924(3) 0.3419(5) 0.75556(16) 0.075(3) Uani 1 1 d . . . . .
F42 F -0.0854(3) 0.5228(4) 0.73441(17) 0.067(2) Uani 1 1 d . . . . .
F1 F 0.3509(3) 0.5909(5) 0.69824(19) 0.080(3) Uani 1 1 d . . . . .
F29 F -0.0605(4) 0.0432(5) 0.57769(17) 0.080(3) Uani 1 1 d . . . . .
N1 N 0.6363(3) 0.7342(6) 0.6708(2) 0.036(2) Uani 1 1 d . . . . .
F10 F 0.4274(4) 0.5436(6) 0.59988(19) 0.092(3) Uani 1 1 d . . . . .
F33 F -0.0224(4) -0.0669(5) 0.70037(18) 0.087(3) Uani 1 1 d . . . . .
F8 F 0.1940(3) 0.1684(5) 0.56304(19) 0.078(3) Uani 1 1 d . . . . .
F40 F -0.3044(3) 0.2524(6) 0.68257(18) 0.087(3) Uani 1 1 d . . . . .
N3 N 0.1382(4) 0.7396(6) 0.5440(2) 0.040(3) Uani 1 1 d . . . . .
F11 F 0.3853(3) 0.4714(5) 0.56681(19) 0.081(3) Uani 1 1 d . . . . .
N2 N 0.6415(4) 0.7600(6) 0.5463(2) 0.043(3) Uani 1 1 d . . . . .
N4 N 0.1378(4) 0.7824(6) 0.6682(2) 0.038(2) Uani 1 1 d . . . . .
F12 F 0.4644(3) 0.5100(6) 0.5667(2) 0.095(3) Uani 1 1 d . . . . .
F41 F -0.2286(3) 0.2599(7) 0.70941(19) 0.095(3) Uani 1 1 d . . . . .
O3 O 0.7071(4) 0.6608(6) 0.61271(19) 0.064(3) Uani 1 1 d . . . . .
O5 O 0.0612(5) 0.6224(7) 0.60094(19) 0.069(3) Uani 1 1 d . . . . .
F35 F -0.0528(5) 0.0325(6) 0.72004(18) 0.108(4) Uani 1 1 d . . . . .
F2 F 0.4282(4) 0.5397(6) 0.7130(2) 0.105(4) Uani 1 1 d . . . . .
F9 F 0.2190(4) 0.2896(6) 0.5758(2) 0.092(3) Uani 1 1 d . . . . .
F34 F -0.1075(4) -0.0568(6) 0.6970(2) 0.099(3) Uani 1 1 d . . . . .
F7 F 0.1928(3) 0.2036(7) 0.6036(2) 0.103(3) Uani 1 1 d . . . . .
O6 O 0.0634(4) 0.8740(6) 0.59764(19) 0.065(3) Uani 1 1 d . . . . .
O8 O 0.2066(4) 0.6561(7) 0.61841(18) 0.074(3) Uani 1 1 d . U . . .
O011 O 0.2153(4) 0.8247(7) 0.61080(19) 0.072(3) Uani 1 1 d . U . . .
F6 F 0.2540(4) 0.3353(7) 0.7268(2) 0.099(3) Uani 1 1 d . . . . .
F47 F -0.1074(6) 0.5014(9) 0.5562(3) 0.064(5) Uani 0.76(3) 1 d . U P A 1
F39 F -0.2553(5) 0.1460(6) 0.6899(2) 0.111(4) Uani 1 1 d . . . . .
O4 O 0.7140(4) 0.8297(7) 0.6205(2) 0.080(3) Uani 1 1 d . U . . .
C194 C -0.0527(4) 0.3198(7) 0.6773(2) 0.029(3) Uani 1 1 d . . . . .
F32 F -0.2411(4) 0.2189(8) 0.56675(19) 0.113(4) Uani 1 1 d . . . . .
O1 O 0.5548(4) 0.6391(8) 0.5940(2) 0.077(3) Uani 1 1 d . . . . .
F25 F 0.0639(4) 0.2296(7) 0.5841(3) 0.118(4) Uani 1 1 d . . . . .
C116 C 0.1462(4) 0.8711(7) 0.7078(2) 0.037(3) Uani 1 1 d . . . . .
C195 C -0.0707(4) 0.3971(7) 0.6843(2) 0.031(3) Uani 1 1 d . . . . .
H195 H -0.103486 0.418571 0.673876 0.037 Uiso 1 1 calc R . . . .
C85 C 0.1263(5) 0.7369(7) 0.5150(2) 0.035(3) Uani 1 1 d . . . . .
F30 F -0.3109(4) 0.2009(7) 0.5814(2) 0.106(3) Uani 1 1 d . . . . .
C196 C -0.0419(4) 0.4429(6) 0.7061(2) 0.031(3) Uani 1 1 d . . . . .
F27 F -0.1367(4) -0.0036(7) 0.5831(2) 0.112(4) Uani 1 1 d . . . . .
C121 C 0.0756(5) 0.6634(7) 0.6891(2) 0.034(3) Uani 1 1 d . . . . .
C43 C 0.6257(5) 0.7276(7) 0.6977(2) 0.034(3) Uani 1 1 d . . . . .
F24 F 0.1044(4) 0.2913(8) 0.6181(2) 0.113(4) Uani 1 1 d . . . . .
C164 C 0.5621(5) 0.2341(8) 0.7337(3) 0.045(3) Uani 1 1 d . . . . .
F45 F -0.1122(9) 0.5507(10) 0.5949(4) 0.081(5) Uani 0.76(3) 1 d . U P A 1
F5 F 0.2088(4) 0.3587(8) 0.6872(2) 0.108(4) Uani 1 1 d . . . . .
F28 F -0.0638(5) -0.0734(6) 0.5964(2) 0.117(4) Uani 1 1 d . . . . .
C161 C 0.4403(5) 0.1983(7) 0.6750(2) 0.038(3) Uani 1 1 d . . . . .
F31 F -0.2874(5) 0.3204(7) 0.5745(2) 0.110(4) Uani 1 1 d . . . . .
C209 C -0.0796(5) 0.3923(7) 0.6123(2) 0.034(3) Uani 1 1 d . . . . .
H209 H -0.112482 0.412964 0.615971 0.041 Uiso 1 1 calc R . . . .
C166 C 0.4551(5) 0.0761(7) 0.7049(3) 0.042(3) Uani 1 1 d . . . . .
C120 C 0.0924(4) 0.7417(7) 0.7038(2) 0.033(3) Uani 1 1 d . . . . .
C199 C 0.0219(5) 0.3354(7) 0.7159(2) 0.038(3) Uani 1 1 d . . . . .
F4 F 0.2412(5) 0.2404(6) 0.6968(3) 0.129(5) Uani 1 1 d . . . . .
C61 C 0.6758(4) 0.5926(7) 0.7029(2) 0.030(3) Uani 1 1 d . . . . .
C63 C 0.7601(5) 0.5331(8) 0.6991(3) 0.047(3) Uani 1 1 d . . . . .
H63 H 0.798332 0.534338 0.703081 0.056 Uiso 1 1 calc R . . . .
C86 C 0.0937(5) 0.7978(7) 0.5009(2) 0.038(3) Uani 1 1 d . . . . .
C207 C -0.0533(5) 0.4354(7) 0.5943(2) 0.038(3) Uani 1 1 d . . . . .
C182 C -0.0766(5) 0.0441(7) 0.6227(3) 0.040(3) Uani 1 1 d . . . . .
C115 C 0.1255(4) 0.7991(7) 0.6940(2) 0.035(3) Uani 1 1 d . . . . .
F3 F 0.4026(5) 0.5688(6) 0.6705(2) 0.109(4) Uani 1 1 d . . . . .
C44 C 0.6451(4) 0.6595(7) 0.7132(2) 0.037(3) Uani 1 1 d . . . . .
C153 C 0.4426(4) 0.2983(8) 0.6312(2) 0.038(3) Uani 1 1 d . . . . .
C48 C 0.5957(4) 0.7895(7) 0.7067(2) 0.034(3) Uani 1 1 d . . . . .
C133 C 0.1831(4) 0.9294(7) 0.6972(2) 0.033(3) Uani 1 1 d . . . . .
C47 C 0.5862(4) 0.7821(7) 0.7326(3) 0.039(3) Uani 1 1 d . . . . .
H47 H 0.564898 0.822490 0.739248 0.047 Uiso 1 1 calc R . . . .
F26 F 0.0906(4) 0.3492(7) 0.5795(2) 0.121(4) Uani 1 1 d . . . . .
C168 C 0.4267(5) 0.1188(7) 0.6818(2) 0.040(3) Uani 1 1 d . . . . .
H168 H 0.396822 0.092566 0.670338 0.048 Uiso 1 1 calc R . . . .
C122 C 0.0279(4) 0.6622(7) 0.6679(2) 0.036(3) Uani 1 1 d . . . . .
C45 C 0.6342(4) 0.6565(7) 0.7398(2) 0.037(3) Uani 1 1 d . . . . .
H45 H 0.646459 0.610795 0.751352 0.044 Uiso 1 1 calc R . . . .
C117 C 0.1326(4) 0.8841(8) 0.7334(3) 0.043(3) Uani 1 1 d . . . . .
H117 H 0.145665 0.931643 0.743902 0.051 Uiso 1 1 calc R . . . .
C103 C 0.0749(5) 0.8698(7) 0.5158(2) 0.038(3) Uani 1 1 d . . . . .
C165 C 0.5000(4) 0.1146(7) 0.7219(3) 0.037(3) Uani 1 1 d . . . . .
H165 H 0.520210 0.086525 0.737463 0.045 Uiso 1 1 calc R . . . .
C163 C 0.5142(5) 0.1921(7) 0.7158(2) 0.037(3) Uani 1 1 d . . . . .
C49 C 0.5758(4) 0.8637(7) 0.6892(2) 0.038(3) Uani 1 1 d . . . . .
C155 C 0.4538(5) 0.4058(8) 0.5977(3) 0.043(3) Uani 1 1 d . . . . .
C125 C 0.0894(5) 0.5193(8) 0.6834(3) 0.041(3) Uani 1 1 d . . . . .
H125 H 0.109724 0.470514 0.688420 0.049 Uiso 1 1 calc R . . . .
F46 F -0.0426(5) 0.5702(9) 0.5781(5) 0.090(7) Uani 0.76(3) 1 d . U P A 1
C137 C 0.2380(4) 0.9170(8) 0.7053(2) 0.042(3) Uani 1 1 d . . . . .
C184 C -0.0777(4) 0.1307(7) 0.6238(3) 0.036(3) Uani 1 1 d . . . . .
H184 H -0.082059 0.161382 0.607154 0.043 Uiso 1 1 calc R . . . .
C90 C 0.1483(5) 0.6747(7) 0.5020(3) 0.043(3) Uani 1 1 d . . . . .
C198 C 0.0056(5) 0.4119(7) 0.7222(2) 0.038(3) Uani 1 1 d . . . . .
H198 H 0.026052 0.442989 0.736981 0.046 Uiso 1 1 calc R . . . .
C54 C 0.5293(4) 0.8542(8) 0.6677(3) 0.041(3) Uani 1 1 d . . . . .
C89 C 0.1358(5) 0.6729(8) 0.4734(3) 0.044(3) Uani 1 1 d . . . . .
H89 H 0.151042 0.631583 0.463796 0.053 Uiso 1 1 calc R . . . .
C126 C 0.1058(4) 0.5923(7) 0.6970(2) 0.037(3) Uani 1 1 d . . . . .
C202 C -0.0575(4) 0.3186(8) 0.6252(2) 0.037(3) Uani 1 1 d . . . . .
C13 C 0.6296(5) 0.7636(8) 0.5173(3) 0.049(3) Uani 1 1 d . . . . .
C178 C -0.0687(5) 0.1240(7) 0.6721(3) 0.043(3) Uani 1 1 d . . . . .
H178 H -0.066281 0.150495 0.689486 0.051 Uiso 1 1 calc R . . . .
C177 C -0.0726(4) 0.1721(7) 0.6488(3) 0.038(3) Uani 1 1 d . . . . .
C152 C 0.3912(6) 0.3995(8) 0.6721(3) 0.052(4) Uani 1 1 d . . . . .
H152 H 0.422275 0.417614 0.665977 0.062 Uiso 1 1 calc R . . . .
C201 C -0.0057(4) 0.2905(7) 0.6936(2) 0.035(3) Uani 1 1 d . . . . .
H201 H 0.008046 0.238649 0.689411 0.042 Uiso 1 1 calc R . . . .
C197 C -0.0616(5) 0.5252(8) 0.7128(3) 0.043(3) Uani 1 1 d . . . . .
C134 C 0.1606(4) 0.9958(7) 0.6804(3) 0.041(3) Uani 1 1 d . . . . .
C167 C 0.4401(5) -0.0072(7) 0.7118(3) 0.045(3) Uani 1 1 d . . . . .
C176 C 0.3102(5) 0.2237(8) 0.6151(2) 0.044(3) Uani 1 1 d . . . . .
H176 H 0.296029 0.271042 0.622352 0.053 Uiso 1 1 calc R . . . .
C62 C 0.7325(5) 0.5951(7) 0.7090(2) 0.036(3) Uani 1 1 d . . . . .
C64 C 0.7337(5) 0.4689(8) 0.6837(3) 0.050(4) Uani 1 1 d . . . . .
H64 H 0.753452 0.426962 0.676790 0.060 Uiso 1 1 calc R . . . .
C193 C -0.1503(5) 0.2758(8) 0.6434(3) 0.045(3) Uani 1 1 d . . . . .
C14 C 0.6509(5) 0.7030(8) 0.5025(3) 0.047(3) Uani 1 1 d . . . . .
C145 C 0.3719(5) 0.3183(7) 0.6659(3) 0.043(3) Uani 1 1 d . . . . .
C162 C 0.4845(4) 0.2318(7) 0.6929(2) 0.035(3) Uani 1 1 d . . . . .
H162 H 0.495157 0.285923 0.689204 0.042 Uiso 1 1 calc R . . . .
O2 O 0.5700(6) 0.8867(8) 0.6033(2) 0.097(4) Uani 1 1 d . . . . .
C138 C 0.2521(5) 1.0388(8) 0.6799(3) 0.052(4) Uani 1 1 d . . . . .
H138 H 0.275472 1.076020 0.673439 0.063 Uiso 1 1 calc R . . . .
C169 C 0.3630(4) 0.1982(7) 0.6266(2) 0.037(3) Uani 1 1 d . . . . .
C200 C 0.0739(6) 0.2981(9) 0.7328(3) 0.052(4) Uani 1 1 d . . . . .
C154 C 0.4255(5) 0.3687(8) 0.6158(3) 0.047(3) Uani 1 1 d . . . . .
H154 H 0.392491 0.392956 0.617762 0.056 Uiso 1 1 calc R . . . .
C107 C 0.0108(5) 0.9308(8) 0.5388(3) 0.051(3) Uani 1 1 d . . . . .
H107 H -0.022048 0.928609 0.545107 0.061 Uiso 1 1 calc R . . . .
C46 C 0.6066(5) 0.7176(8) 0.7494(3) 0.043(3) Uani 1 1 d . . . . .
H46 H 0.601349 0.715552 0.767911 0.052 Uiso 1 1 calc R . . . .
C190 C -0.2292(5) 0.2466(8) 0.6618(3) 0.046(3) Uani 1 1 d . . . . .
C118 C 0.1005(5) 0.8293(8) 0.7438(3) 0.044(3) Uani 1 1 d . . . . .
H118 H 0.092006 0.839036 0.761364 0.053 Uiso 1 1 calc R . . . .
C119 C 0.0807(5) 0.7608(8) 0.7289(3) 0.046(3) Uani 1 1 d . . . . .
H119 H 0.057837 0.724884 0.736414 0.055 Uiso 1 1 calc R . . . .
C68 C 0.7631(5) 0.6645(7) 0.7267(2) 0.042(3) Uani 1 1 d . . . . .
H68 H 0.735833 0.701014 0.732572 0.050 Uiso 1 1 calc R . . . .
C204 C 0.0156(5) 0.3353(8) 0.6010(3) 0.046(3) Uani 1 1 d . . . . .
C186 C -0.1813(5) 0.2745(8) 0.6170(3) 0.044(3) Uani 1 1 d . . . . .
H186 H -0.165288 0.286457 0.601668 0.053 Uiso 1 1 calc R . . . .
C208 C -0.0781(5) 0.5124(8) 0.5808(3) 0.047(3) Uani 1 1 d . U . . .
C203 C -0.0093(5) 0.2914(8) 0.6190(3) 0.047(3) Uani 1 1 d . . . . .
H203 H 0.006840 0.242220 0.627270 0.056 Uiso 1 1 calc R . . . .
C171 C 0.3813(5) 0.1265(7) 0.6154(3) 0.043(3) Uani 1 1 d . . . . .
H171 H 0.416389 0.106128 0.622864 0.052 Uiso 1 1 calc R . . . .
C130 C -0.0047(4) 0.7375(7) 0.6606(2) 0.039(3) Uani 1 1 d . . . . .
H130 H 0.019322 0.786062 0.665933 0.047 Uiso 1 1 calc R . . . .
C91 C 0.1854(5) 0.6114(7) 0.5178(2) 0.038(3) Uani 1 1 d . . . . .
C142 C 0.1004(5) 1.0113(8) 0.6729(3) 0.049(3) Uani 1 1 d . . . . .
H142 H 0.080881 0.958734 0.674527 0.059 Uiso 1 1 calc R . . . .
C170 C 0.3483(5) 0.0849(8) 0.5935(3) 0.046(3) Uani 1 1 d . . . . .
C66 C 0.6484(5) 0.5278(8) 0.6874(3) 0.045(3) Uani 1 1 d . . . . .
C106 C 0.0404(5) 0.9996(8) 0.5431(3) 0.049(3) Uani 1 1 d . . . . .
H106 H 0.027747 1.045196 0.551966 0.059 Uiso 1 1 calc R . . . .
C88 C 0.1017(5) 0.7300(8) 0.4589(3) 0.047(3) Uani 1 1 d . . . . .
H88 H 0.092171 0.726922 0.439252 0.057 Uiso 1 1 calc R . . . .
C139 C 0.2632(5) 0.8485(7) 0.7247(3) 0.043(3) Uani 1 1 d . . . . .
H139 H 0.233297 0.814331 0.729076 0.052 Uiso 1 1 calc R . . . .
C95 C 0.2746(5) 0.5691(8) 0.5401(3) 0.048(3) Uani 1 1 d . . . . .
H95 H 0.311992 0.579760 0.546070 0.057 Uiso 1 1 calc R . . . .
C192 C -0.1745(4) 0.2646(7) 0.6662(3) 0.043(3) Uani 1 1 d . . . . .
H192 H -0.153658 0.269121 0.684489 0.052 Uiso 1 1 calc R . . . .
C73 C 0.1448(5) 0.7654(7) 0.6461(3) 0.040(3) Uani 1 1 d . . . . .
C94 C 0.2546(6) 0.4943(9) 0.5451(3) 0.056(4) Uani 1 1 d . . . . .
H94 H 0.278804 0.452983 0.553840 0.067 Uiso 1 1 calc R . . . .
C124 C 0.0443(6) 0.5170(8) 0.6629(3) 0.050(4) Uani 1 1 d . . . . .
H124 H 0.033761 0.466681 0.653550 0.060 Uiso 1 1 calc R . . . .
C74 C 0.1450(4) 0.7387(8) 0.5682(3) 0.040(3) Uani 1 1 d . . . . .
C147 C 0.3010(5) 0.3473(9) 0.6907(3) 0.052(4) Uani 1 1 d . . . . .
C1 C 0.6429(5) 0.7409(8) 0.6483(3) 0.045(3) Uani 1 1 d . . . . .
C112 C -0.0081(5) 0.7841(8) 0.5208(3) 0.048(3) Uani 1 1 d . . . . .
H112 H 0.013832 0.738968 0.514894 0.057 Uiso 1 1 calc R . . . .
C65 C 0.6784(6) 0.4665(8) 0.6783(3) 0.056(4) Uani 1 1 d . . . . .
H65 H 0.660219 0.421669 0.668117 0.067 Uiso 1 1 calc R . . . .
C136 C 0.2730(5) 0.9746(8) 0.6965(3) 0.045(3) Uani 1 1 d . . . . .
H136 H 0.310949 0.968533 0.702199 0.054 Uiso 1 1 calc R . . . .
C50 C 0.6020(5) 0.9403(7) 0.6943(3) 0.042(3) Uani 1 1 d . . . . .
C104 C 0.1061(5) 0.9401(8) 0.5202(3) 0.045(3) Uani 1 1 d . . . . .
C87 C 0.0814(5) 0.7918(8) 0.4726(3) 0.050(4) Uani 1 1 d . . . . .
H87 H 0.058137 0.831587 0.462206 0.060 Uiso 1 1 calc R . . . .
C160 C 0.4910(5) 0.2670(8) 0.6274(3) 0.053(4) Uani 1 1 d . . . . .
H160 H 0.504863 0.219080 0.637448 0.063 Uiso 1 1 calc R . . . .
C127 C 0.1568(5) 0.5920(9) 0.7202(3) 0.049(3) Uani 1 1 d . . . . .
H127 H 0.156208 0.643815 0.731023 0.059 Uiso 1 1 calc R . . . .
F22 F 0.6118(19) 0.292(5) 0.6251(12) 0.118(6) Uani 0.242(19) 1 d . U P B 1
C18 C 0.5961(5) 0.8238(8) 0.5040(3) 0.049(3) Uani 1 1 d . . . . .
C58 C 0.6515(5) 0.9488(8) 0.7175(3) 0.049(3) Uani 1 1 d . . . . .
H58 H 0.648464 0.907311 0.732094 0.059 Uiso 1 1 calc R . . . .
C108 C 0.0266(5) 0.8618(8) 0.5253(3) 0.042(3) Uani 1 1 d . . . . .
C92 C 0.1647(5) 0.5343(9) 0.5230(2) 0.047(3) Uani 1 1 d . . . . .
C105 C 0.0894(5) 1.0052(8) 0.5348(3) 0.044(3) Uani 1 1 d . . . . .
H105 H 0.111318 1.052774 0.538989 0.053 Uiso 1 1 calc R . . . .
C135 C 0.1954(5) 1.0502(8) 0.6723(3) 0.051(4) Uani 1 1 d . . . . .
H135 H 0.181459 1.096495 0.661446 0.061 Uiso 1 1 calc R . . . .
C206 C -0.0046(5) 0.4074(8) 0.5887(3) 0.048(3) Uani 1 1 d . . . . .
H206 H 0.013681 0.437167 0.576937 0.058 Uiso 1 1 calc R . . . .
C156 C 0.4353(6) 0.4811(10) 0.5831(3) 0.057(4) Uani 1 1 d . . . . .
C123 C 0.0136(5) 0.5869(8) 0.6555(2) 0.045(3) Uani 1 1 d . . . . .
H123 H -0.018143 0.583125 0.641479 0.054 Uiso 1 1 calc R . . . .
C55 C 0.4996(5) 0.7722(8) 0.6632(3) 0.049(3) Uani 1 1 d . . . . .
H55 H 0.526744 0.727468 0.668776 0.059 Uiso 1 1 calc R . . . .
C96 C 0.2411(5) 0.6299(8) 0.5265(3) 0.047(3) Uani 1 1 d . . . . .
C172 C 0.3687(5) 0.0109(9) 0.5816(3) 0.054(3) Uani 1 1 d . U . . .
F19 F 0.3985(11) -0.0389(15) 0.5997(5) 0.075(6) Uani 0.50(3) 1 d . U P C 1
C205 C 0.0687(6) 0.3025(10) 0.5954(3) 0.062(4) Uani 1 1 d . . . . .
C146 C 0.3263(5) 0.2915(8) 0.6756(3) 0.045(3) Uani 1 1 d . . . . .
H146 H 0.312916 0.237105 0.672014 0.054 Uiso 1 1 calc R . . . .
C191 C -0.2542(6) 0.2232(9) 0.6860(3) 0.058(4) Uani 1 1 d . . . . .
C151 C 0.3652(5) 0.4533(8) 0.6872(3) 0.053(4) Uani 1 1 d . . . . .
C179 C -0.0682(5) 0.0382(8) 0.6714(3) 0.053(4) Uani 1 1 d . . . . .
C180 C -0.0629(6) -0.0118(9) 0.6974(3) 0.054(4) Uani 1 1 d . . . . .
C93 C 0.1990(6) 0.4760(8) 0.5377(3) 0.053(4) Uani 1 1 d . . . . .
H93 H 0.185450 0.424906 0.542678 0.064 Uiso 1 1 calc R . . . .
C173 C 0.2970(5) 0.1113(8) 0.5825(3) 0.047(3) Uani 1 1 d . . . . .
H173 H 0.274562 0.082957 0.567603 0.057 Uiso 1 1 calc R . . . .
C174 C 0.2792(5) 0.1818(8) 0.5940(3) 0.046(3) Uani 1 1 d . . . . .
C16 C 0.6066(6) 0.7676(9) 0.4603(3) 0.058(4) Uani 1 1 d . . . . .
H16 H 0.599602 0.770230 0.440711 0.070 Uiso 1 1 calc R . . . .
C102 C 0.0749(5) 0.5401(9) 0.5378(3) 0.061(4) Uani 1 1 d . . . . .
H10A H 0.092680 0.515563 0.555470 0.091 Uiso 1 1 calc GR . . . .
H10B H 0.037742 0.520252 0.532743 0.091 Uiso 1 1 calc GR . . . .
H10C H 0.074974 0.600131 0.539591 0.091 Uiso 1 1 calc GR . . . .
F21 F 0.4039(10) 0.0322(13) 0.5655(7) 0.078(7) Uani 0.50(3) 1 d . U P C 1
C76 C 0.0947(6) 0.6711(9) 0.6038(2) 0.049(4) Uani 1 1 d . . . . .
C69 C 0.7992(5) 0.6298(8) 0.7528(3) 0.050(3) Uani 1 1 d . . . . .
H69A H 0.777308 0.597742 0.763152 0.075 Uiso 1 1 calc GR . . . .
H69B H 0.816624 0.675200 0.764312 0.075 Uiso 1 1 calc GR . . . .
H69C H 0.826683 0.594304 0.747634 0.075 Uiso 1 1 calc GR . . . .
C36 C 0.5256(5) 0.8703(9) 0.5296(3) 0.053(4) Uani 1 1 d . . . . .
C175 C 0.2218(5) 0.2127(10) 0.5834(3) 0.057(4) Uani 1 1 d . . . . .
C51 C 0.5823(5) 1.0069(8) 0.6779(3) 0.052(4) Uani 1 1 d . . . . .
H51 H 0.599990 1.058612 0.680640 0.062 Uiso 1 1 calc R . . . .
C183 C -0.0829(7) 0.0032(9) 0.5957(3) 0.061(4) Uani 1 1 d . . . . .
C26 C 0.7663(5) 0.7357(8) 0.5223(3) 0.054(4) Uani 1 1 d . . . . .
H26 H 0.737414 0.777164 0.522671 0.065 Uiso 1 1 calc R . . . .
C148 C 0.2520(6) 0.3179(10) 0.6996(3) 0.063(4) Uani 1 1 d . . . . .
C158 C 0.5203(5) 0.3017(9) 0.6099(3) 0.050(3) Uani 1 1 d . . . . .
C70 C 0.5876(5) 0.5225(8) 0.6812(3) 0.052(4) Uani 1 1 d . . . . .
H70 H 0.574095 0.573012 0.689126 0.063 Uiso 1 1 calc R . . D 1
C2 C 0.6474(5) 0.7586(8) 0.5700(3) 0.045(3) Uani 1 1 d . . . . .
C34 C 0.5302(6) 1.0059(10) 0.5501(3) 0.065(4) Uani 1 1 d . . . . .
H34 H 0.514432 1.046730 0.559623 0.078 Uiso 1 1 calc R . . . .
C24 C 0.7755(6) 0.5870(9) 0.5373(3) 0.064(4) Uani 1 1 d . . . . .
H24 H 0.813209 0.595596 0.543090 0.076 Uiso 1 1 calc R . . . .
C150 C 0.3859(6) 0.5365(9) 0.6929(3) 0.060(4) Uani 1 1 d . . . . .
C149 C 0.3181(5) 0.4269(8) 0.6964(3) 0.050(3) Uani 1 1 d . . . . .
H149 H 0.299326 0.463173 0.706163 0.060 Uiso 1 1 calc R . . . .
B2 B -0.0827(5) 0.2727(7) 0.6486(3) 0.031(3) Uani 1 1 d . . . . .
C19 C 0.5737(5) 0.8897(8) 0.5205(3) 0.052(4) Uani 1 1 d . . . . .
C52 C 0.5359(5) 0.9974(9) 0.6570(3) 0.055(4) Uani 1 1 d . . . . .
H52 H 0.521750 1.043458 0.646048 0.066 Uiso 1 1 calc R . . . .
C97 C 0.2646(6) 0.7145(8) 0.5209(3) 0.055(4) Uani 1 1 d . . . . .
H97 H 0.233355 0.751560 0.513748 0.066 Uiso 1 1 calc R . . . .
C53 C 0.5107(5) 0.9231(8) 0.6524(3) 0.047(3) Uani 1 1 d . . . . .
H53 H 0.479408 0.918668 0.638100 0.057 Uiso 1 1 calc R . . . .
C100 C 0.1051(5) 0.5158(8) 0.5155(3) 0.053(4) Uani 1 1 d . . . . .
H100 H 0.089980 0.550332 0.498958 0.063 Uiso 1 1 calc R . . . .
C157 C 0.5036(5) 0.3710(9) 0.5949(3) 0.052(4) Uani 1 1 d . . . . .
H157 H 0.524528 0.394801 0.583067 0.062 Uiso 1 1 calc R . . . .
C188 C -0.2693(6) 0.2508(11) 0.5833(3) 0.061(4) Uani 1 1 d . . . . .
F23 F 0.562(3) 0.183(3) 0.5979(16) 0.127(17) Uani 0.242(19) 1 d . U P B 1
C3 C 0.5918(7) 0.6832(9) 0.6001(3) 0.056(4) Uani 1 1 d . . . . .
C67 C 0.7957(6) 0.7173(9) 0.7103(3) 0.063(4) Uani 1 1 d . . . . .
H67A H 0.821283 0.682334 0.703261 0.094 Uiso 1 1 calc GR . . . .
H67B H 0.815479 0.759580 0.722507 0.094 Uiso 1 1 calc GR . . . .
H67C H 0.771259 0.743681 0.694813 0.094 Uiso 1 1 calc GR . . . .
C25 C 0.7420(5) 0.6526(9) 0.5259(3) 0.057(4) Uani 1 1 d . . . . .
C109 C 0.1591(5) 0.9482(10) 0.5094(3) 0.058(3) Uani 1 1 d . U . . .
H109 H 0.173229 0.891124 0.508362 0.069 Uiso 0.62(2) 1 calc R . P E 1
H10D H 0.161371 0.901263 0.496643 0.069 Uiso 0.38(2) 1 calc R . P E 2
C35 C 0.5055(6) 0.9320(9) 0.5440(3) 0.060(4) Uani 1 1 d . . . . .
H35 H 0.472765 0.922105 0.549978 0.072 Uiso 1 1 calc R . . . .
C159 C 0.5733(6) 0.2611(11) 0.6057(4) 0.073(3) Uani 1 1 d . U . . .
C181 C -0.0712(5) -0.0032(9) 0.6464(3) 0.055(4) Uani 1 1 d . . . . .
H181 H -0.069547 -0.061544 0.645734 0.066 Uiso 1 1 calc R . . . .
C20 C 0.6869(5) 0.6358(9) 0.5168(3) 0.057(4) Uani 1 1 d . . . . .
C187 C -0.2359(6) 0.2558(9) 0.6127(3) 0.058(4) Uani 1 1 d . . . . .
C132 C -0.0513(6) 0.7425(9) 0.6769(3) 0.062(4) Uani 1 1 d . . . . .
H13A H -0.071395 0.690607 0.674754 0.092 Uiso 1 1 calc GR . . . .
H13B H -0.075572 0.787755 0.669510 0.092 Uiso 1 1 calc GR . . . .
H13C H -0.036086 0.752228 0.696498 0.092 Uiso 1 1 calc GR . . . .
C141 C 0.2947(5) 0.8833(9) 0.7518(3) 0.057(4) Uani 1 1 d . . . . .
H14A H 0.327543 0.909809 0.748643 0.085 Uiso 1 1 calc GR . . . .
H14B H 0.304297 0.838636 0.765247 0.085 Uiso 1 1 calc GR . . . .
H14C H 0.272509 0.923826 0.758983 0.085 Uiso 1 1 calc GR . . . .
C15 C 0.6379(5) 0.7084(9) 0.4737(3) 0.057(4) Uani 1 1 d . . . . .
H15 H 0.651939 0.668140 0.463150 0.068 Uiso 1 1 calc R . . . .
C23 C 0.7543(6) 0.5114(9) 0.5400(3) 0.063(4) Uani 1 1 d . . . . .
H23 H 0.777865 0.468390 0.547841 0.075 Uiso 1 1 calc R . . . .
C37 C 0.4980(5) 0.7856(8) 0.5239(3) 0.054(4) Uani 1 1 d . . . . .
H37 H 0.527237 0.743627 0.525187 0.065 Uiso 1 1 calc R . . . .
C17 C 0.5846(5) 0.8245(10) 0.4751(3) 0.060(4) Uani 1 1 d . . . . .
H17 H 0.561141 0.865285 0.465515 0.073 Uiso 1 1 calc R . . . .
C32 C 0.6008(5) 0.9644(8) 0.5264(3) 0.049(3) Uani 1 1 d . . . . .
F20 F 0.3321(7) -0.0360(12) 0.5671(5) 0.063(6) Uani 0.50(3) 1 d . U P C 1
C140 C 0.2988(6) 0.7925(9) 0.7119(3) 0.073(5) Uani 1 1 d . . . . .
H14D H 0.276811 0.762748 0.696329 0.109 Uiso 1 1 calc GR . . . .
H14E H 0.316835 0.753033 0.725785 0.109 Uiso 1 1 calc GR . . . .
H14F H 0.325954 0.825428 0.705294 0.109 Uiso 1 1 calc GR . . . .
C33 C 0.5802(6) 1.0216(9) 0.5419(3) 0.060(4) Uani 1 1 d . . . . .
H33 H 0.599062 1.071400 0.547162 0.072 Uiso 1 1 calc R . . . .
C114 C -0.0258(5) 0.7567(9) 0.5462(3) 0.062(4) Uani 1 1 d . . . . .
H11A H 0.005651 0.751295 0.561404 0.093 Uiso 1 1 calc GR . . . .
H11B H -0.044048 0.703489 0.542765 0.093 Uiso 1 1 calc GR . . . .
H11C H -0.050662 0.797418 0.551167 0.093 Uiso 1 1 calc GR . . . .
F2AA F 0.584(3) 0.286(4) 0.5804(12) 0.115(14) Uani 0.242(19) 1 d . U P B 1
C143 C 0.0861(5) 1.0743(10) 0.6932(3) 0.069(4) Uani 1 1 d . . . . .
H14G H 0.092260 1.050139 0.711726 0.103 Uiso 1 1 calc GR . . . .
H14H H 0.048147 1.089817 0.687341 0.103 Uiso 1 1 calc GR . . . .
H14I H 0.108780 1.123174 0.693420 0.103 Uiso 1 1 calc GR . . . .
C21 C 0.6654(6) 0.5567(9) 0.5200(3) 0.066(4) Uani 1 1 d . . . . .
C101 C 0.0925(6) 0.4259(8) 0.5068(3) 0.065(4) Uani 1 1 d . . . . .
H10E H 0.117599 0.407194 0.495434 0.098 Uiso 1 1 calc GR . . . .
H10F H 0.055528 0.421881 0.496067 0.098 Uiso 1 1 calc GR . . . .
H10G H 0.096474 0.391226 0.523326 0.098 Uiso 1 1 calc GR . . . .
C75 C 0.0975(6) 0.8253(9) 0.6009(2) 0.050(4) Uani 1 1 d . . . . .
C59 C 0.6563(6) 1.0349(9) 0.7312(3) 0.068(4) Uani 1 1 d . . . . .
H59A H 0.657784 1.077008 0.717211 0.102 Uiso 1 1 calc GR . . . .
H59B H 0.689154 1.037454 0.745682 0.102 Uiso 1 1 calc GR . . . .
H59C H 0.624899 1.044850 0.739470 0.102 Uiso 1 1 calc GR . . . .
C40 C 0.6551(6) 0.9804(8) 0.5185(3) 0.061(4) Uani 1 1 d . . . . .
H40 H 0.658719 0.939740 0.503861 0.073 Uiso 1 1 calc R . . . .
C38 C 0.4654(6) 0.7633(10) 0.5460(3) 0.074(5) Uani 1 1 d . . . . .
H38A H 0.486727 0.776097 0.564396 0.111 Uiso 1 1 calc GR . . . .
H38B H 0.456959 0.704385 0.544831 0.111 Uiso 1 1 calc GR . . . .
H38C H 0.431929 0.795088 0.542685 0.111 Uiso 1 1 calc GR . . . .
C22 C 0.6990(6) 0.4939(9) 0.5318(3) 0.072(5) Uani 1 1 d . . . . .
H22 H 0.685327 0.440714 0.534266 0.087 Uiso 1 1 calc R . . . .
C60 C 0.7027(5) 0.9303(10) 0.7072(3) 0.063(4) Uani 1 1 d . . . . .
H60A H 0.699823 0.875653 0.698631 0.095 Uiso 1 1 calc GR . . . .
H60B H 0.733628 0.931486 0.722806 0.095 Uiso 1 1 calc GR . . . .
H60C H 0.707496 0.971729 0.693536 0.095 Uiso 1 1 calc GR . . . .
B1 B 0.4054(6) 0.2529(9) 0.6498(3) 0.042(4) Uani 1 1 d . . . . .
C57 C 0.4591(6) 0.7671(9) 0.6823(3) 0.073(5) Uani 1 1 d . . . . .
H57A H 0.478361 0.770870 0.701651 0.110 Uiso 1 1 calc GR . . . .
H57B H 0.439758 0.714648 0.679351 0.110 Uiso 1 1 calc GR . . . .
H57C H 0.433352 0.812592 0.678166 0.110 Uiso 1 1 calc GR . . . .
C77 C 0.2119(7) 0.8952(11) 0.5942(3) 0.083(4) Uani 1 1 d . U . . .
H77A H 0.185377 0.884538 0.576798 0.099 Uiso 1 1 calc R . . . .
H77B H 0.247332 0.903812 0.589175 0.099 Uiso 1 1 calc R . . . .
C144 C 0.0822(6) 1.0453(10) 0.6433(3) 0.071(5) Uani 1 1 d . . . . .
H14J H 0.100741 1.097370 0.641703 0.107 Uiso 1 1 calc GR . . . .
H14K H 0.043221 1.054548 0.639433 0.107 Uiso 1 1 calc GR . . . .
H14L H 0.091101 1.005554 0.630042 0.107 Uiso 1 1 calc GR . . . .
C189 C -0.2603(5) 0.2425(9) 0.6351(3) 0.057(4) Uani 1 1 d . . . . .
H189 H -0.297729 0.230751 0.632246 0.068 Uiso 1 1 calc R . . . .
C71 C 0.5678(6) 0.4494(11) 0.6951(4) 0.089(6) Uani 1 1 d . . . . .
H71A H 0.584190 0.399059 0.689794 0.134 Uiso 1 1 calc GR . . . .
H71B H 0.528493 0.445622 0.689410 0.134 Uiso 1 1 calc GR . . . .
H71C H 0.577735 0.456254 0.715266 0.134 Uiso 1 1 calc GR . . . .
C10 C 0.7015(8) 0.5875(11) 0.5942(4) 0.093(6) Uani 1 1 d . . . . .
H10H H 0.737389 0.572369 0.590868 0.112 Uiso 1 1 calc R . . . .
H10I H 0.678283 0.601985 0.576128 0.112 Uiso 1 1 calc R . . . .
C9 C 0.7409(7) 0.6416(13) 0.6386(3) 0.095(6) Uani 1 1 d . . . . .
H9A H 0.724183 0.597535 0.647809 0.113 Uiso 1 1 calc R . . . .
H9B H 0.745231 0.690762 0.650677 0.113 Uiso 1 1 calc R . . . .
C56 C 0.4713(6) 0.7568(10) 0.6332(3) 0.068(4) Uani 1 1 d . . . . .
H56A H 0.439382 0.791948 0.628506 0.102 Uiso 1 1 calc GR . . . .
H56B H 0.460456 0.698917 0.630935 0.102 Uiso 1 1 calc GR . . . .
H56C H 0.496019 0.769552 0.620962 0.102 Uiso 1 1 calc GR . . . .
C41 C 0.6565(6) 1.0657(10) 0.5061(4) 0.080(5) Uani 1 1 d . . . . .
H41A H 0.631598 1.067708 0.488030 0.120 Uiso 1 1 calc GR . . . .
H41B H 0.693082 1.077830 0.503715 0.120 Uiso 1 1 calc GR . . . .
H41C H 0.645650 1.106670 0.518424 0.120 Uiso 1 1 calc GR . . . .
C29 C 0.6034(6) 0.5399(10) 0.5110(4) 0.078(5) Uani 1 1 d . . . . .
H29 H 0.587936 0.579801 0.496077 0.093 Uiso 1 1 calc R . . . .
C131 C -0.0291(6) 0.7438(9) 0.6296(3) 0.069(4) Uani 1 1 d . . . . .
H13D H -0.000236 0.743005 0.619186 0.103 Uiso 1 1 calc GR . . . .
H13E H -0.049428 0.795257 0.625869 0.103 Uiso 1 1 calc GR . . . .
H13F H -0.053347 0.697103 0.623939 0.103 Uiso 1 1 calc GR . . . .
C4 C 0.5979(8) 0.8347(10) 0.6051(3) 0.066(4) Uani 1 1 d . . . . .
C28 C 0.8131(6) 0.7589(11) 0.5453(4) 0.086(5) Uani 1 1 d . . . . .
H28A H 0.803865 0.747364 0.563250 0.130 Uiso 1 1 calc GR . . . .
H28B H 0.820909 0.817713 0.544093 0.130 Uiso 1 1 calc GR . . . .
H28C H 0.844947 0.726844 0.543608 0.130 Uiso 1 1 calc GR . . . .
C128 C 0.2067(5) 0.5946(13) 0.7082(4) 0.099(7) Uani 1 1 d . . . . .
H12A H 0.214733 0.539134 0.702404 0.149 Uiso 1 1 calc GR . . . .
H12B H 0.237047 0.614652 0.722277 0.149 Uiso 1 1 calc GR . . . .
H12C H 0.200799 0.631534 0.692210 0.149 Uiso 1 1 calc GR . . . .
C39 C 0.4632(6) 0.7797(10) 0.4949(3) 0.075(5) Uani 1 1 d . . . . .
H39A H 0.433147 0.818566 0.493109 0.112 Uiso 1 1 calc GR . . . .
H39B H 0.449088 0.723665 0.491655 0.112 Uiso 1 1 calc GR . . . .
H39C H 0.484936 0.793138 0.481266 0.112 Uiso 1 1 calc GR . . . .
C72 C 0.5621(6) 0.5207(15) 0.6513(3) 0.118(8) Uani 1 1 d . . . . .
H72A H 0.581252 0.558432 0.641255 0.177 Uiso 1 1 calc GR . . . .
H72B H 0.524390 0.537651 0.648816 0.177 Uiso 1 1 calc GR . . . .
H72C H 0.563956 0.464726 0.644205 0.177 Uiso 1 1 calc GR . . . .
C31 C 0.5775(6) 0.5538(13) 0.5344(4) 0.102(7) Uani 1 1 d . . . . .
H31A H 0.600455 0.532389 0.551298 0.153 Uiso 1 1 calc GR . . . .
H31B H 0.542614 0.525535 0.531018 0.153 Uiso 1 1 calc GR . . . .
H31C H 0.571883 0.612969 0.536416 0.153 Uiso 1 1 calc GR . . . .
C113 C -0.0579(7) 0.7985(10) 0.4973(3) 0.083(5) Uani 1 1 d . . . . .
H11D H -0.079586 0.843440 0.502514 0.124 Uiso 1 1 calc GR . . . .
H11E H -0.079586 0.748195 0.494324 0.124 Uiso 1 1 calc GR . . . .
H11F H -0.046125 0.813071 0.480269 0.124 Uiso 1 1 calc GR . . . .
C129 C 0.1586(7) 0.5216(13) 0.7400(3) 0.102(7) Uani 1 1 d . . . . .
H12D H 0.123735 0.516548 0.745366 0.153 Uiso 1 1 calc GR . . . .
H12E H 0.186805 0.531805 0.756485 0.153 Uiso 1 1 calc GR . . . .
H12F H 0.166627 0.470623 0.731072 0.153 Uiso 1 1 calc GR . . . .
C81 C 0.2429(7) 0.6353(15) 0.6016(3) 0.112(7) Uani 1 1 d . U . . .
H81A H 0.246856 0.682767 0.589651 0.134 Uiso 1 1 calc R . . . .
H81B H 0.227874 0.588875 0.589455 0.134 Uiso 1 1 calc R . . . .
C111 C 0.2039(11) 0.9973(18) 0.5287(6) 0.054(6) Uani 0.62(2) 1 d . U P E 1
H11G H 0.194678 1.055930 0.527733 0.082 Uiso 0.62(2) 1 calc GR . P E 1
H11H H 0.238167 0.989267 0.522868 0.082 Uiso 0.62(2) 1 calc GR . P E 1
H11I H 0.207370 0.977926 0.547788 0.082 Uiso 0.62(2) 1 calc GR . P E 1
C27 C 0.7812(7) 0.7441(11) 0.4946(4) 0.093(6) Uani 1 1 d . . . . .
H27A H 0.810227 0.705393 0.493328 0.139 Uiso 1 1 calc GR . . . .
H27B H 0.793415 0.800398 0.492334 0.139 Uiso 1 1 calc GR . . . .
H27C H 0.749724 0.731959 0.479931 0.139 Uiso 1 1 calc GR . . . .
C80 C 0.1968(8) 0.9707(11) 0.6062(3) 0.096(5) Uani 1 1 d . U . . .
H80A H 0.192464 1.014739 0.592413 0.144 Uiso 1 1 calc GR . . . .
H80B H 0.225016 0.985915 0.622183 0.144 Uiso 1 1 calc GR . . . .
H80C H 0.162780 0.962359 0.612257 0.144 Uiso 1 1 calc GR . . . .
C12 C 0.6776(8) 0.5140(11) 0.6060(4) 0.096(6) Uani 1 1 d . . . . .
H12G H 0.672787 0.468800 0.592638 0.144 Uiso 1 1 calc GR . . . .
H12H H 0.642557 0.529114 0.610015 0.144 Uiso 1 1 calc GR . . . .
H12I H 0.701822 0.496490 0.623180 0.144 Uiso 1 1 calc GR . . . .
C42 C 0.7008(7) 0.9676(12) 0.5417(4) 0.105(7) Uani 1 1 d . . . . .
H42A H 0.712677 1.020670 0.550275 0.158 Uiso 1 1 calc GR . . . .
H42B H 0.730552 0.941970 0.534922 0.158 Uiso 1 1 calc GR . . . .
H42C H 0.689895 0.931555 0.555481 0.158 Uiso 1 1 calc GR . . . .
C84 C 0.1976(9) 0.5852(12) 0.6359(3) 0.102(5) Uani 1 1 d . U . . .
H84A H 0.170709 0.601258 0.646823 0.123 Uiso 1 1 calc R . . . .
H84B H 0.231769 0.573156 0.649125 0.123 Uiso 1 1 calc R . . . .
C78 C 0.2518(7) 0.8310(16) 0.6380(3) 0.114(7) Uani 1 1 d . U . . .
H78A H 0.252365 0.778145 0.648027 0.136 Uiso 1 1 calc R . . . .
H78B H 0.238721 0.874262 0.649135 0.136 Uiso 1 1 calc R . . . .
C30 C 0.5921(7) 0.4538(11) 0.4996(4) 0.089(5) Uani 1 1 d . . . . .
H30A H 0.606449 0.447834 0.482795 0.134 Uiso 1 1 calc GR . . . .
H30B H 0.553170 0.444181 0.495295 0.134 Uiso 1 1 calc GR . . . .
H30C H 0.609481 0.413730 0.513464 0.134 Uiso 1 1 calc GR . . . .
C5 C 0.7579(7) 0.8300(15) 0.6058(4) 0.111(7) Uani 1 1 d . U . . .
H5A H 0.751419 0.872667 0.591148 0.133 Uiso 1 1 calc R . . . .
H5B H 0.759940 0.775930 0.596790 0.133 Uiso 1 1 calc R . . . .
C98 C 0.2964(10) 0.7094(12) 0.4989(4) 0.130(9) Uani 1 1 d . . . . .
H98A H 0.324517 0.667555 0.503949 0.195 Uiso 1 1 calc GR . . . .
H98B H 0.313030 0.762838 0.496982 0.195 Uiso 1 1 calc GR . . . .
H98C H 0.272588 0.694317 0.481364 0.195 Uiso 1 1 calc GR . . . .
C99 C 0.2961(8) 0.7534(12) 0.5460(4) 0.104(6) Uani 1 1 d . . . . .
H99A H 0.273361 0.760097 0.559643 0.157 Uiso 1 1 calc GR . . . .
H99B H 0.308945 0.807344 0.541358 0.157 Uiso 1 1 calc GR . . . .
H99C H 0.327041 0.718444 0.553817 0.157 Uiso 1 1 calc GR . . . .
C6 C 0.7126(12) 0.9014(13) 0.6378(4) 0.147(9) Uani 1 1 d . U . . .
H6A H 0.748013 0.908235 0.650495 0.176 Uiso 1 1 calc R . . . .
H6B H 0.685145 0.893199 0.649196 0.176 Uiso 1 1 calc R . . . .
C83 C 0.1784(11) 0.5070(13) 0.6201(4) 0.142(9) Uani 1 1 d . U . . .
H83A H 0.149469 0.520294 0.604240 0.213 Uiso 1 1 calc GR . . . .
H83B H 0.164996 0.468393 0.632290 0.213 Uiso 1 1 calc GR . . . .
H83C H 0.208495 0.481762 0.613440 0.213 Uiso 1 1 calc GR . . . .
C110 C 0.1467(9) 0.9801(18) 0.4811(5) 0.068(5) Uani 0.62(2) 1 d . U P E 1
H11J H 0.111589 0.959153 0.471517 0.102 Uiso 0.62(2) 1 calc GR . P E 1
H11K H 0.174524 0.962044 0.471317 0.102 Uiso 0.62(2) 1 calc GR . P E 1
H11L H 0.145781 1.040295 0.481575 0.102 Uiso 0.62(2) 1 calc GR . P E 1
C11 C 0.7989(7) 0.6117(17) 0.6342(5) 0.146(10) Uani 1 1 d . . . . .
H11M H 0.810716 0.647251 0.620571 0.219 Uiso 1 1 calc GR . . . .
H11N H 0.796399 0.554767 0.627493 0.219 Uiso 1 1 calc GR . . . .
H11O H 0.825044 0.614763 0.651814 0.219 Uiso 1 1 calc GR . . . .
C82 C 0.2979(8) 0.611(2) 0.6182(5) 0.181(14) Uani 1 1 d . U . . .
H82A H 0.323443 0.607403 0.605893 0.272 Uiso 1 1 calc GR . . . .
H82B H 0.295464 0.557885 0.627114 0.272 Uiso 1 1 calc GR . . . .
H82C H 0.310367 0.652984 0.632444 0.272 Uiso 1 1 calc GR . . . .
C79 C 0.3095(7) 0.8526(19) 0.6344(4) 0.155(12) Uani 1 1 d . U . . .
H79A H 0.319764 0.815515 0.620681 0.232 Uiso 1 1 calc GR . . . .
H79B H 0.334946 0.846262 0.652109 0.232 Uiso 1 1 calc GR . . . .
H79C H 0.310325 0.909566 0.627983 0.232 Uiso 1 1 calc GR . . . .
C7 C 0.6991(13) 0.9786(14) 0.6202(5) 0.172(11) Uani 1 1 d . U . . .
H7A H 0.687008 0.962983 0.600779 0.258 Uiso 1 1 calc GR . . . .
H7B H 0.731302 1.013270 0.622234 0.258 Uiso 1 1 calc GR . . . .
H7C H 0.670489 1.009181 0.626386 0.258 Uiso 1 1 calc GR . . . .
C8 C 0.8141(8) 0.8485(19) 0.6271(5) 0.188(14) Uani 1 1 d . U . . .
H8A H 0.844093 0.827868 0.619397 0.281 Uiso 1 1 calc GR . . . .
H8B H 0.814069 0.820843 0.644760 0.281 Uiso 1 1 calc GR . . . .
H8C H 0.818049 0.907901 0.630197 0.281 Uiso 1 1 calc GR . . . .
F21A F 0.4238(8) 0.0190(17) 0.5817(6) 0.079(6) Uani 0.50(3) 1 d . U P C 2
F20A F 0.3512(10) -0.001(2) 0.5550(5) 0.104(9) Uani 0.50(3) 1 d . U P C 2
F19A F 0.3681(13) -0.0517(16) 0.5965(7) 0.096(9) Uani 0.50(3) 1 d . U P C 2
F47A F -0.1252(18) 0.487(3) 0.5688(13) 0.080(12) Uani 0.24(3) 1 d . U P A 2
F45A F -0.081(2) 0.567(3) 0.5972(9) 0.067(11) Uani 0.24(3) 1 d . U P A 2
F46A F -0.056(2) 0.533(3) 0.5595(11) 0.088(14) Uani 0.24(3) 1 d . U P A 2
F22A F 0.5924(5) 0.2088(11) 0.6244(3) 0.103(6) Uani 0.758(19) 1 d . U P B 2
F23A F 0.5681(6) 0.2207(16) 0.5824(4) 0.118(6) Uani 0.758(19) 1 d . U P B 2
F24A F 0.6112(5) 0.3147(10) 0.6048(5) 0.117(6) Uani 0.758(19) 1 d . U P B 2
C1A C 0.2035(19) 0.954(3) 0.5264(10) 0.054(6) Uani 0.38(2) 1 d . U P E 2
H1AA H 0.219204 1.008679 0.524429 0.082 Uiso 0.38(2) 1 calc GR . P E 2
H1AB H 0.228146 0.911573 0.522535 0.082 Uiso 0.38(2) 1 calc GR . P E 2
H1AC H 0.197800 0.947922 0.545248 0.082 Uiso 0.38(2) 1 calc GR . P E 2
C1B C 0.1537(16) 1.039(3) 0.4906(9) 0.068(5) Uani 0.38(2) 1 d . U P E 2
H1BA H 0.115653 1.051117 0.482978 0.102 Uiso 0.38(2) 1 calc GR . P E 2
H1BB H 0.172942 1.033661 0.475410 0.102 Uiso 0.38(2) 1 calc GR . P E 2
H1BC H 0.169506 1.084495 0.502726 0.102 Uiso 0.38(2) 1 calc GR . P E 2

loop_
_atom_site_aniso_label
_atom_site_aniso_U_11
_atom_site_aniso_U_22
_atom_site_aniso_U_33
_atom_site_aniso_U_23
_atom_site_aniso_U_13
_atom_site_aniso_U_12
Mn2 0.0395(11) 0.0583(13) 0.0355(11) -0.0033(10) 0.0055(9) -0.0001(10)
Mn1 0.0430(12) 0.0542(13) 0.0432(11) 0.0037(10) 0.0105(9) 0.0032(10)
F15 0.041(4) 0.030(4) 0.082(5) 0.010(4) 0.011(4) 0.002(4)
F43 0.049(4) 0.038(4) 0.060(5) -0.008(3) 0.014(4) -0.006(4)
F17 0.059(5) 0.043(5) 0.058(5) -0.011(4) 0.003(4) -0.004(4)
F16 0.054(5) 0.053(5) 0.064(5) 0.011(4) -0.011(4) -0.010(4)
F44 0.043(4) 0.036(4) 0.086(6) 0.001(4) 0.003(4) 0.011(4)
F37 0.057(5) 0.040(5) 0.070(5) 0.009(4) -0.007(4) 0.012(4)
F18 0.031(4) 0.069(5) 0.077(5) -0.006(4) 0.004(4) -0.011(4)
F14 0.044(4) 0.042(4) 0.078(5) -0.005(4) 0.001(4) -0.009(4)
F38 0.043(5) 0.087(6) 0.079(6) 0.012(5) 0.009(4) 0.021(4)
F13 0.058(5) 0.048(5) 0.099(6) 0.010(4) 0.045(5) -0.001(4)
F36 0.073(6) 0.070(6) 0.068(5) -0.023(5) -0.020(4) 0.024(5)
F42 0.079(6) 0.047(5) 0.094(6) 0.003(4) 0.060(5) 0.001(4)
F1 0.075(6) 0.052(5) 0.117(7) -0.029(5) 0.030(5) 0.000(5)
F29 0.130(8) 0.056(5) 0.069(5) -0.004(4) 0.056(6) -0.009(5)
N1 0.019(5) 0.033(6) 0.054(8) 0.000(5) 0.003(5) 0.000(4)
F10 0.131(9) 0.066(6) 0.078(6) 0.006(5) 0.020(6) 0.022(6)
F33 0.107(7) 0.066(6) 0.082(6) 0.027(5) 0.011(5) 0.007(6)
F8 0.047(5) 0.078(6) 0.098(7) -0.003(5) -0.012(5) 0.014(5)
F40 0.058(6) 0.124(8) 0.089(6) 0.003(6) 0.036(5) 0.014(6)
N3 0.038(6) 0.039(6) 0.043(8) -0.001(5) 0.008(5) 0.013(5)
F11 0.044(5) 0.082(6) 0.106(7) 0.025(5) -0.013(5) 0.003(5)
N2 0.038(6) 0.046(7) 0.045(8) 0.006(6) 0.010(5) 0.021(5)
N4 0.032(6) 0.036(6) 0.040(7) 0.001(5) -0.003(5) -0.004(5)
F12 0.060(6) 0.101(7) 0.126(8) 0.050(7) 0.021(6) 0.010(5)
F41 0.062(6) 0.154(10) 0.074(6) -0.001(7) 0.028(5) -0.012(6)
O3 0.051(6) 0.088(8) 0.052(6) 0.004(5) 0.007(5) 0.016(5)
O5 0.093(8) 0.068(7) 0.051(6) -0.005(5) 0.025(6) -0.035(7)
F35 0.202(12) 0.070(6) 0.052(6) 0.013(5) 0.030(6) 0.008(7)
F2 0.054(6) 0.087(7) 0.160(10) -0.059(7) -0.013(6) 0.008(5)
F9 0.077(6) 0.060(6) 0.118(8) 0.008(6) -0.033(5) 0.001(5)
F34 0.109(8) 0.101(8) 0.100(7) 0.034(6) 0.050(6) -0.005(7)
F7 0.037(5) 0.163(10) 0.110(8) -0.016(7) 0.019(5) 0.033(6)
O6 0.088(8) 0.049(6) 0.058(6) 0.004(5) 0.013(6) 0.020(6)
O8 0.065(6) 0.114(8) 0.042(5) 0.004(5) 0.010(4) 0.042(6)
O011 0.052(5) 0.114(8) 0.052(5) -0.009(5) 0.014(4) -0.026(6)
F6 0.097(7) 0.128(9) 0.089(7) -0.021(6) 0.059(6) -0.024(6)
F47 0.074(9) 0.045(7) 0.058(5) 0.001(6) -0.022(5) 0.016(6)
F39 0.157(10) 0.070(7) 0.139(9) 0.025(6) 0.103(8) 0.001(7)
O4 0.074(6) 0.101(7) 0.067(6) -0.015(5) 0.022(5) -0.023(6)
C194 0.023(7) 0.025(7) 0.043(7) 0.007(5) 0.014(6) 0.002(5)
F32 0.058(6) 0.202(12) 0.075(6) -0.037(7) 0.003(5) 0.022(7)
O1 0.053(7) 0.100(9) 0.079(8) -0.009(7) 0.017(6) -0.017(7)
F25 0.092(8) 0.091(8) 0.191(12) -0.039(8) 0.074(8) -0.001(6)
C116 0.029(7) 0.032(7) 0.043(8) -0.010(6) -0.007(6) 0.009(6)
C195 0.015(6) 0.035(7) 0.045(7) 0.005(6) 0.012(5) -0.004(5)
C85 0.042(7) 0.029(7) 0.034(7) 0.003(6) 0.009(6) -0.003(6)
F30 0.064(6) 0.144(10) 0.095(7) -0.005(7) -0.017(5) -0.021(7)
C196 0.027(7) 0.023(7) 0.049(7) 0.004(6) 0.022(6) -0.001(6)
F27 0.106(8) 0.142(10) 0.091(7) -0.054(7) 0.027(6) -0.058(7)
C121 0.034(7) 0.027(7) 0.044(7) 0.002(6) 0.015(6) -0.005(6)
C43 0.040(7) 0.036(8) 0.029(7) 0.003(6) 0.010(6) -0.011(6)
F24 0.045(5) 0.187(12) 0.107(8) 0.025(8) 0.017(6) 0.046(7)
C164 0.053(9) 0.029(8) 0.054(9) 0.013(7) 0.014(7) -0.010(7)
F45 0.107(12) 0.065(9) 0.077(8) 0.020(6) 0.032(9) 0.036(8)
F5 0.053(6) 0.163(11) 0.115(8) 0.019(8) 0.031(6) 0.004(7)
F28 0.220(13) 0.059(6) 0.086(7) -0.003(5) 0.068(8) 0.032(7)
C161 0.034(7) 0.029(7) 0.055(8) -0.006(6) 0.019(6) 0.010(6)
F31 0.128(9) 0.091(8) 0.089(7) 0.013(6) -0.029(6) 0.004(7)
C209 0.038(7) 0.027(7) 0.036(7) 0.004(6) 0.003(6) 0.008(6)
C166 0.032(7) 0.036(8) 0.059(8) 0.001(7) 0.009(7) 0.013(6)
C120 0.026(7) 0.040(7) 0.032(7) -0.003(6) 0.003(5) 0.006(6)
C199 0.034(7) 0.039(8) 0.041(7) 0.007(6) 0.008(6) 0.004(6)
F4 0.138(9) 0.062(7) 0.235(13) -0.047(7) 0.152(10) -0.042(6)
C61 0.027(7) 0.024(7) 0.036(7) -0.001(5) 0.002(5) 0.005(6)
C63 0.033(7) 0.053(9) 0.053(8) 0.001(7) 0.006(6) 0.007(7)
C86 0.034(7) 0.034(7) 0.044(8) 0.000(6) 0.005(6) 0.008(6)
C207 0.036(8) 0.035(7) 0.042(7) 0.001(6) 0.003(6) 0.008(6)
C182 0.034(7) 0.038(8) 0.049(8) 0.003(7) 0.009(6) -0.001(6)
C115 0.018(6) 0.044(8) 0.043(8) 0.007(6) 0.011(5) 0.007(6)
F3 0.152(10) 0.057(6) 0.133(9) -0.032(6) 0.064(8) -0.045(6)
C44 0.018(6) 0.043(8) 0.051(8) 0.004(7) 0.008(6) -0.009(6)
C153 0.014(6) 0.049(8) 0.051(8) -0.008(7) 0.007(5) 0.001(6)
C48 0.027(7) 0.039(8) 0.034(7) -0.011(6) 0.000(6) -0.002(6)
C133 0.027(7) 0.026(7) 0.048(7) -0.002(6) 0.011(6) -0.007(6)
C47 0.020(7) 0.038(8) 0.060(9) 0.001(7) 0.008(6) 0.002(6)
F26 0.079(7) 0.144(10) 0.165(10) 0.064(9) 0.082(7) 0.037(7)
C168 0.030(7) 0.039(8) 0.049(8) -0.009(6) 0.006(6) -0.007(6)
C122 0.027(7) 0.039(8) 0.045(7) 0.002(6) 0.013(6) -0.006(6)
C45 0.030(7) 0.028(7) 0.055(8) 0.009(6) 0.014(6) -0.002(6)
C117 0.021(7) 0.044(8) 0.061(9) -0.017(7) 0.003(6) 0.006(6)
C103 0.032(7) 0.035(7) 0.047(7) -0.002(6) 0.011(6) 0.008(6)
C165 0.026(7) 0.037(8) 0.055(8) -0.003(6) 0.021(6) 0.002(6)
C163 0.032(7) 0.039(8) 0.038(7) -0.008(6) 0.006(6) 0.004(6)
C49 0.025(7) 0.040(8) 0.052(8) -0.006(6) 0.014(6) 0.001(6)
C155 0.024(7) 0.047(8) 0.056(8) -0.005(7) 0.001(6) -0.005(6)
C125 0.035(8) 0.037(8) 0.051(8) 0.007(6) 0.010(7) 0.004(6)
F46 0.052(6) 0.063(8) 0.140(16) 0.046(9) -0.017(6) -0.016(5)
C137 0.021(7) 0.052(8) 0.051(8) -0.004(7) 0.003(6) 0.000(6)
C184 0.035(7) 0.026(7) 0.048(8) 0.003(6) 0.012(6) 0.008(5)
C90 0.047(8) 0.037(8) 0.045(8) 0.003(6) 0.009(6) 0.013(7)
C198 0.038(8) 0.033(8) 0.048(8) 0.003(6) 0.019(6) -0.004(6)
C54 0.025(7) 0.045(8) 0.054(8) 0.003(7) 0.011(6) 0.010(6)
C89 0.040(8) 0.043(8) 0.051(9) -0.012(7) 0.011(6) 0.013(7)
C126 0.024(7) 0.032(8) 0.056(8) -0.005(6) 0.013(6) -0.006(6)
C202 0.016(6) 0.052(8) 0.045(7) -0.010(6) 0.009(5) -0.007(6)
C13 0.045(8) 0.048(9) 0.055(9) 0.012(7) 0.017(7) 0.017(7)
C178 0.062(9) 0.031(8) 0.038(7) -0.001(6) 0.017(6) -0.001(6)
C177 0.015(6) 0.041(8) 0.058(9) -0.008(7) 0.006(6) -0.002(5)
C152 0.056(9) 0.055(9) 0.043(8) -0.004(7) 0.009(7) 0.003(8)
C201 0.029(7) 0.033(7) 0.042(7) 0.000(6) 0.004(6) -0.005(6)
C197 0.041(8) 0.034(8) 0.058(9) 0.001(7) 0.022(7) 0.005(7)
C134 0.019(7) 0.037(8) 0.062(8) -0.014(7) -0.004(6) -0.014(6)
C167 0.043(8) 0.029(8) 0.062(9) 0.010(7) 0.007(8) 0.004(7)
C176 0.044(8) 0.053(9) 0.037(7) 0.000(7) 0.010(6) 0.011(7)
C62 0.036(8) 0.029(7) 0.042(7) 0.001(6) 0.007(6) 0.009(6)
C64 0.049(9) 0.045(9) 0.057(9) -0.005(7) 0.013(7) 0.020(7)
C193 0.046(8) 0.043(8) 0.050(8) -0.007(6) 0.016(7) -0.006(6)
C14 0.038(8) 0.045(8) 0.059(9) 0.002(7) 0.013(7) 0.001(7)
C145 0.039(8) 0.035(8) 0.050(8) -0.002(6) -0.005(6) 0.004(6)
C162 0.035(7) 0.029(7) 0.043(7) -0.004(6) 0.010(6) -0.002(6)
O2 0.151(12) 0.075(9) 0.074(8) 0.016(7) 0.039(8) 0.059(9)
C138 0.034(8) 0.042(8) 0.078(10) 0.005(8) 0.004(7) -0.013(7)
C169 0.024(7) 0.044(8) 0.049(7) 0.003(6) 0.018(6) 0.004(6)
C200 0.052(9) 0.047(10) 0.056(9) -0.007(8) 0.004(8) -0.003(7)
C154 0.041(8) 0.047(9) 0.050(8) 0.006(7) 0.005(7) -0.005(7)
C107 0.047(8) 0.044(9) 0.065(9) -0.005(7) 0.021(7) 0.007(7)
C46 0.029(7) 0.054(9) 0.049(8) 0.005(7) 0.013(6) -0.005(7)
C190 0.053(9) 0.040(8) 0.050(8) 0.002(6) 0.019(7) 0.010(7)
C118 0.037(8) 0.054(9) 0.048(8) -0.008(7) 0.025(6) -0.002(7)
C119 0.032(7) 0.046(8) 0.061(9) -0.006(7) 0.013(6) -0.004(6)
C68 0.033(7) 0.037(8) 0.056(8) 0.006(6) 0.009(6) 0.006(6)
C204 0.044(8) 0.051(9) 0.045(8) 0.005(7) 0.016(7) 0.004(7)
C186 0.029(8) 0.058(9) 0.048(8) 0.004(7) 0.014(6) 0.010(6)
C208 0.046(6) 0.038(6) 0.050(5) 0.001(5) -0.004(4) -0.006(4)
C203 0.041(8) 0.050(8) 0.047(8) -0.010(7) 0.004(6) 0.017(7)
C171 0.034(7) 0.038(8) 0.059(8) -0.008(7) 0.010(6) -0.009(6)
C130 0.025(7) 0.038(8) 0.054(8) 0.012(6) 0.005(6) -0.002(6)
C91 0.031(8) 0.026(7) 0.055(8) -0.007(6) 0.001(6) 0.009(6)
C142 0.036(8) 0.037(8) 0.071(9) -0.001(7) 0.002(7) -0.008(6)
C170 0.033(8) 0.046(8) 0.060(9) -0.009(7) 0.009(7) -0.002(7)
C66 0.044(8) 0.038(8) 0.051(8) 0.010(7) 0.006(6) 0.013(7)
C106 0.047(9) 0.039(8) 0.067(9) -0.015(7) 0.025(7) 0.004(7)
C88 0.057(9) 0.051(9) 0.035(7) 0.005(7) 0.012(7) -0.002(7)
C139 0.034(7) 0.033(7) 0.065(9) 0.003(7) 0.015(7) -0.002(6)
C95 0.041(8) 0.046(9) 0.053(8) -0.004(7) 0.000(6) 0.021(7)
C192 0.020(7) 0.050(8) 0.059(9) -0.010(7) 0.007(6) -0.007(6)
C73 0.042(8) 0.032(7) 0.044(8) -0.001(6) 0.001(6) -0.003(6)
C94 0.059(10) 0.045(9) 0.067(9) -0.002(7) 0.023(8) 0.020(8)
C124 0.068(10) 0.038(8) 0.049(8) 0.001(7) 0.023(8) -0.001(8)
C74 0.022(7) 0.047(8) 0.052(9) -0.001(7) 0.007(6) 0.000(6)
C147 0.050(9) 0.055(10) 0.055(8) -0.003(7) 0.018(7) 0.008(8)
C1 0.035(8) 0.042(8) 0.053(9) 0.008(7) 0.000(7) -0.008(6)
C112 0.052(8) 0.038(8) 0.060(9) -0.001(7) 0.028(7) 0.002(7)
C65 0.065(11) 0.043(9) 0.049(8) 0.002(7) -0.012(7) 0.006(8)
C136 0.031(7) 0.043(8) 0.060(8) -0.004(7) 0.005(6) -0.013(7)
C50 0.041(8) 0.031(8) 0.055(8) 0.007(6) 0.014(6) 0.013(6)
C104 0.030(7) 0.039(8) 0.063(9) -0.006(7) 0.003(6) -0.007(6)
C87 0.053(9) 0.046(8) 0.050(9) 0.006(7) 0.007(7) 0.023(7)
C160 0.048(9) 0.051(9) 0.056(9) 0.005(7) 0.003(7) 0.007(7)
C127 0.032(8) 0.060(9) 0.055(8) 0.001(7) 0.008(6) 0.008(7)
F22 0.058(7) 0.172(15) 0.129(8) -0.038(10) 0.034(7) 0.030(8)
C18 0.045(8) 0.049(9) 0.057(9) 0.008(7) 0.020(7) 0.007(7)
C58 0.047(8) 0.044(8) 0.054(8) -0.004(7) 0.005(7) -0.010(7)
C108 0.030(7) 0.042(8) 0.054(8) -0.001(6) 0.008(6) -0.004(6)
C92 0.043(8) 0.062(10) 0.038(7) -0.005(7) 0.010(6) 0.003(8)
C105 0.032(8) 0.038(8) 0.060(8) -0.009(7) 0.003(6) -0.006(6)
C135 0.060(10) 0.036(8) 0.054(8) -0.012(6) 0.004(7) -0.013(7)
C206 0.034(8) 0.059(9) 0.051(8) 0.001(7) 0.007(6) -0.010(7)
C156 0.047(9) 0.072(11) 0.054(9) 0.015(9) 0.011(8) -0.017(8)
C123 0.044(8) 0.052(9) 0.039(7) 0.007(7) 0.008(6) -0.001(7)
C55 0.040(8) 0.041(8) 0.063(9) -0.008(7) 0.001(7) 0.001(6)
C96 0.048(9) 0.048(9) 0.044(8) -0.005(7) 0.008(6) 0.007(7)
C172 0.035(5) 0.057(7) 0.071(6) -0.020(5) 0.011(4) 0.006(5)
F19 0.074(12) 0.071(12) 0.075(10) -0.022(7) 0.004(8) 0.034(11)
C205 0.048(10) 0.066(11) 0.080(11) 0.013(9) 0.029(9) -0.010(8)
C146 0.038(8) 0.039(8) 0.058(8) 0.009(7) 0.011(7) -0.007(6)
C191 0.055(10) 0.041(10) 0.082(12) -0.011(8) 0.020(9) 0.006(7)
C151 0.054(9) 0.048(9) 0.055(9) -0.010(7) 0.010(7) 0.009(7)
C179 0.060(9) 0.051(10) 0.044(8) 0.008(7) 0.001(7) 0.010(7)
C180 0.062(10) 0.036(8) 0.063(10) -0.002(8) 0.008(8) 0.011(8)
C93 0.061(10) 0.039(8) 0.062(9) 0.006(7) 0.019(8) 0.009(8)
C173 0.036(8) 0.051(9) 0.049(8) 0.004(7) -0.003(6) -0.007(7)
C174 0.032(8) 0.045(8) 0.064(9) -0.006(7) 0.012(7) 0.010(6)
C16 0.079(11) 0.053(9) 0.041(8) -0.001(8) 0.010(8) 0.008(9)
C102 0.045(9) 0.058(10) 0.079(10) -0.011(8) 0.014(8) 0.007(7)
F21 0.063(12) 0.062(11) 0.123(17) -0.011(11) 0.049(12) 0.011(9)
C76 0.074(10) 0.047(9) 0.030(7) -0.004(6) 0.021(7) -0.008(8)
C69 0.042(8) 0.051(8) 0.057(8) -0.004(7) 0.008(7) -0.005(7)
C36 0.044(9) 0.058(10) 0.057(9) 0.015(7) 0.009(7) 0.010(7)
C175 0.030(8) 0.079(12) 0.057(9) -0.016(9) -0.003(7) -0.013(8)
C51 0.042(9) 0.043(9) 0.073(10) 0.001(8) 0.019(8) 0.008(7)
C183 0.082(12) 0.043(9) 0.063(10) -0.018(8) 0.030(9) -0.017(8)
C26 0.044(8) 0.034(8) 0.090(11) -0.005(7) 0.029(8) 0.000(7)
C148 0.039(9) 0.067(12) 0.091(12) -0.010(9) 0.037(9) -0.005(8)
C158 0.034(8) 0.054(9) 0.067(9) 0.004(8) 0.022(7) 0.008(7)
C70 0.043(8) 0.040(8) 0.070(10) -0.007(7) 0.001(7) 0.001(7)
C2 0.032(7) 0.048(8) 0.053(9) 0.000(7) 0.006(7) 0.005(6)
C34 0.046(9) 0.072(12) 0.080(11) 0.012(9) 0.024(8) 0.014(8)
C24 0.047(9) 0.063(11) 0.085(11) -0.011(9) 0.023(8) 0.025(9)
C150 0.055(10) 0.049(10) 0.080(11) -0.011(8) 0.027(9) -0.012(8)
C149 0.040(8) 0.044(9) 0.065(9) -0.005(7) 0.010(7) 0.009(7)
B2 0.034(8) 0.013(7) 0.048(8) 0.011(6) 0.010(7) 0.004(6)
C19 0.040(8) 0.052(9) 0.065(9) 0.017(7) 0.015(7) 0.016(7)
C52 0.035(8) 0.048(9) 0.085(11) 0.010(8) 0.021(8) 0.009(7)
C97 0.057(9) 0.035(8) 0.074(10) 0.001(7) 0.014(8) 0.003(7)
C53 0.038(8) 0.041(9) 0.060(9) 0.003(7) 0.005(6) 0.008(7)
C100 0.061(10) 0.050(9) 0.050(8) 0.008(7) 0.018(7) 0.004(7)
C157 0.027(8) 0.073(11) 0.056(9) -0.002(8) 0.010(6) -0.010(7)
C188 0.039(9) 0.084(12) 0.063(10) -0.008(9) 0.021(8) 0.006(9)
F23 0.14(4) 0.084(12) 0.17(4) -0.005(18) 0.07(3) 0.006(16)
C3 0.072(11) 0.053(9) 0.042(8) 0.005(7) 0.008(8) 0.013(9)
C67 0.060(10) 0.054(9) 0.066(10) 0.007(8) -0.005(8) -0.008(8)
C25 0.040(9) 0.068(10) 0.060(9) -0.012(8) 0.005(7) 0.022(8)
C109 0.033(6) 0.083(9) 0.061(7) -0.020(7) 0.017(5) -0.021(7)
C35 0.053(9) 0.051(10) 0.084(11) 0.009(8) 0.036(8) 0.018(8)
C159 0.047(7) 0.079(8) 0.103(8) 0.013(6) 0.039(6) 0.023(5)
C181 0.044(8) 0.045(9) 0.076(11) -0.009(8) 0.013(7) 0.007(7)
C20 0.025(8) 0.074(11) 0.076(10) -0.003(8) 0.016(7) 0.012(7)
C187 0.051(10) 0.057(9) 0.066(10) -0.006(8) 0.008(8) 0.003(8)
C132 0.065(10) 0.052(9) 0.076(10) 0.019(8) 0.034(8) 0.025(8)
C141 0.042(8) 0.080(11) 0.046(8) 0.001(8) 0.004(7) 0.011(8)
C15 0.050(9) 0.071(11) 0.053(10) -0.001(8) 0.017(7) 0.008(8)
C23 0.050(10) 0.044(10) 0.102(12) 0.009(8) 0.031(9) 0.012(8)
C37 0.044(8) 0.053(9) 0.066(9) 0.008(7) 0.015(7) 0.001(7)
C17 0.051(9) 0.078(11) 0.053(10) 0.030(8) 0.011(7) 0.011(8)
C32 0.039(8) 0.050(9) 0.064(9) -0.002(7) 0.021(7) -0.002(7)
F20 0.038(8) 0.062(10) 0.090(13) -0.045(9) 0.015(7) 0.011(6)
C140 0.088(12) 0.058(10) 0.063(10) 0.001(8) -0.005(9) 0.027(9)
C33 0.060(10) 0.042(9) 0.080(10) 0.008(8) 0.021(8) 0.002(7)
C114 0.050(9) 0.059(9) 0.073(10) 0.021(8) 0.002(7) -0.016(8)
F2AA 0.12(3) 0.13(3) 0.114(9) 0.026(15) 0.061(12) 0.02(3)
C143 0.030(8) 0.081(11) 0.092(12) -0.009(9) 0.005(8) 0.004(8)
C21 0.069(11) 0.049(10) 0.084(11) -0.006(8) 0.029(9) -0.006(9)
C101 0.060(10) 0.050(9) 0.077(10) -0.001(8) -0.007(8) -0.017(8)
C75 0.075(11) 0.042(9) 0.031(7) 0.001(6) 0.003(7) -0.025(8)
C59 0.057(10) 0.072(11) 0.071(10) -0.010(8) 0.001(8) -0.016(8)
C40 0.066(10) 0.037(8) 0.090(11) 0.002(8) 0.040(9) 0.011(7)
C38 0.053(9) 0.088(12) 0.085(11) 0.030(9) 0.021(8) 0.023(9)
C22 0.068(12) 0.044(9) 0.102(13) 0.004(9) 0.010(9) 0.011(9)
C60 0.033(8) 0.083(11) 0.071(10) -0.028(9) 0.005(7) -0.014(8)
B1 0.050(9) 0.028(8) 0.047(9) -0.008(7) 0.005(7) 0.012(7)
C57 0.070(11) 0.053(10) 0.095(12) -0.009(9) 0.012(9) -0.010(8)
C77 0.083(11) 0.104(9) 0.068(9) -0.013(6) 0.032(8) -0.037(8)
C144 0.045(9) 0.083(12) 0.077(11) -0.011(9) -0.009(8) 0.022(8)
C189 0.026(7) 0.064(10) 0.086(12) 0.000(8) 0.024(8) 0.004(7)
C71 0.043(9) 0.118(15) 0.103(13) 0.063(12) 0.007(9) -0.018(9)
C10 0.114(15) 0.081(13) 0.074(12) -0.019(10) -0.006(11) 0.012(12)
C9 0.092(13) 0.138(17) 0.057(11) 0.005(10) 0.023(10) 0.052(12)
C56 0.051(9) 0.082(11) 0.073(10) -0.021(9) 0.017(8) -0.011(8)
C41 0.067(11) 0.078(12) 0.112(13) -0.003(10) 0.056(10) -0.010(9)
C29 0.058(10) 0.061(11) 0.113(14) 0.023(10) 0.015(10) -0.011(8)
C131 0.078(11) 0.062(10) 0.064(10) 0.012(8) 0.009(8) 0.006(9)
C4 0.116(14) 0.042(9) 0.040(9) -0.007(7) 0.019(9) -0.007(10)
C28 0.053(10) 0.080(12) 0.121(15) 0.003(11) 0.006(10) -0.005(9)
C128 0.025(9) 0.166(19) 0.102(13) 0.029(13) 0.000(8) -0.001(10)
C39 0.054(10) 0.081(12) 0.086(12) -0.001(9) 0.003(9) 0.012(9)
C72 0.047(10) 0.23(3) 0.063(11) 0.030(14) -0.014(8) -0.038(13)
C31 0.044(10) 0.141(18) 0.117(15) -0.035(14) 0.008(10) 0.007(11)
C113 0.097(13) 0.065(11) 0.070(11) 0.009(9) -0.021(9) -0.031(10)
C129 0.079(13) 0.145(18) 0.069(11) 0.028(12) -0.011(9) -0.029(12)
C81 0.094(10) 0.20(2) 0.047(9) 0.020(10) 0.022(6) 0.084(12)
C111 0.029(6) 0.072(15) 0.066(8) -0.025(11) 0.019(6) -0.014(11)
C27 0.084(13) 0.090(13) 0.113(15) 0.019(11) 0.037(11) -0.021(11)
C80 0.120(15) 0.104(9) 0.075(11) -0.023(8) 0.048(11) -0.049(10)
C12 0.126(16) 0.088(14) 0.082(12) 0.008(10) 0.038(11) -0.018(12)
C42 0.069(12) 0.090(14) 0.162(19) 0.040(14) 0.038(13) 0.019(11)
C84 0.140(16) 0.107(10) 0.063(11) 0.005(6) 0.028(10) 0.035(10)
C78 0.071(8) 0.22(2) 0.050(7) -0.012(9) 0.013(6) -0.057(11)
C30 0.078(12) 0.083(13) 0.104(14) -0.020(11) 0.014(10) -0.002(10)
C5 0.065(9) 0.172(19) 0.099(12) -0.008(12) 0.026(7) -0.036(10)
C98 0.23(3) 0.099(15) 0.101(14) -0.026(12) 0.116(17) -0.084(16)
C99 0.127(17) 0.102(15) 0.089(14) -0.017(12) 0.033(12) -0.002(13)
C6 0.26(3) 0.097(10) 0.104(14) -0.029(8) 0.088(16) -0.066(13)
C83 0.24(3) 0.099(10) 0.083(14) 0.003(9) 0.017(15) 0.034(13)
C110 0.036(10) 0.099(13) 0.069(8) -0.005(9) 0.013(7) -0.031(11)
C11 0.045(11) 0.24(3) 0.142(19) -0.038(19) -0.010(12) 0.038(15)
C82 0.101(12) 0.32(4) 0.120(17) 0.05(2) 0.027(11) 0.130(19)
C79 0.068(9) 0.30(3) 0.093(14) -0.013(18) 0.006(9) -0.081(15)
C7 0.29(3) 0.094(10) 0.16(2) -0.006(13) 0.11(2) -0.055(16)
C8 0.084(10) 0.26(3) 0.19(2) 0.09(2) -0.029(13) -0.097(17)
F21A 0.039(6) 0.097(15) 0.104(16) -0.029(12) 0.018(7) -0.005(8)
F20A 0.061(12) 0.17(2) 0.077(7) -0.048(9) 0.003(7) 0.028(14)
F19A 0.086(16) 0.074(11) 0.148(17) 0.018(12) 0.073(16) 0.035(12)
F47A 0.061(11) 0.07(2) 0.09(3) 0.010(18) -0.023(12) -0.024(12)
F45A 0.09(3) 0.052(14) 0.044(12) -0.001(11) -0.025(14) 0.028(17)
F46A 0.10(2) 0.09(3) 0.081(19) 0.011(19) 0.035(19) -0.01(2)
F22A 0.053(8) 0.129(12) 0.140(9) 0.051(9) 0.050(7) 0.054(8)
F23A 0.058(7) 0.172(15) 0.129(8) -0.038(10) 0.034(7) 0.030(8)
F24A 0.052(7) 0.100(9) 0.21(2) 0.019(9) 0.050(10) 0.008(6)
C1A 0.029(6) 0.072(15) 0.066(8) -0.025(11) 0.019(6) -0.014(11)
C1B 0.036(10) 0.099(13) 0.069(8) -0.005(9) 0.013(7) -0.031(11)

loop_
_atom_type_symbol
_atom_type_description
_atom_type_scat_dispersion_real
_atom_type_scat_dispersion_imag
_atom_type_scat_source
C C 0.0033 0.0016 'International Tables Vol C Tables 4.2.6.8 and 6.1.1.4'
H H 0.0000 0.0000 'International Tables Vol C Tables 4.2.6.8 and 6.1.1.4'
B B 0.0013 0.0007 'International Tables Vol C Tables 4.2.6.8 and 6.1.1.4'
F F 0.0171 0.0103 'International Tables Vol C Tables 4.2.6.8 and 6.1.1.4'
Mn Mn 0.3368 0.7283 'International Tables Vol C Tables 4.2.6.8 and 6.1.1.4'
N N 0.0061 0.0033 'International Tables Vol C Tables 4.2.6.8 and 6.1.1.4'
O O 0.0106 0.0060 'International Tables Vol C Tables 4.2.6.8 and 6.1.1.4'

loop_
_geom_angle_atom_site_label_1
_geom_angle_atom_site_label_2
_geom_angle_atom_site_label_3
_geom_angle
O8 Mn2 O011 82.3(5)
C73 Mn2 O8 91.3(4)
C73 Mn2 O011 91.6(4)
C74 Mn2 O8 94.1(4)
C74 Mn2 O011 88.3(4)
C74 Mn2 C73 174.5(5)
C76 Mn2 O8 90.9(6)
C76 Mn2 O011 172.4(5)
C76 Mn2 C73 92.0(5)
C76 Mn2 C74 88.8(5)
C75 Mn2 O8 176.1(5)
C75 Mn2 O011 97.4(5)
C75 Mn2 C73 84.8(5)
C75 Mn2 C74 89.7(5)
C75 Mn2 C76 89.6(6)
O3 Mn1 O4 82.4(4)
C1 Mn1 O3 92.8(4)
C1 Mn1 O4 89.8(4)
C2 Mn1 O3 88.1(4)
C2 Mn1 O4 92.8(5)
C2 Mn1 C1 177.3(5)
C3 Mn1 O3 96.2(5)
C3 Mn1 O4 178.6(6)
C3 Mn1 C1 90.1(6)
C3 Mn1 C2 87.2(6)
C3 Mn1 C4 87.3(7)
C4 Mn1 O3 175.5(6)
C4 Mn1 O4 94.1(6)
C4 Mn1 C1 90.1(6)
C4 Mn1 C2 89.2(6)
C1 N1 C43 177.2(11)
C74 N3 C85 175.5(12)
C2 N2 C13 174.9(12)
C73 N4 C115 175.3(11)
C10 O3 Mn1 122.3(9)
C9 O3 Mn1 121.3(9)
C9 O3 C10 109.9(12)
C81 O8 Mn2 122.9(9)
C81 O8 C84 110.8(14)
C84 O8 Mn2 120.4(10)
C77 O011 Mn2 119.4(9)
C77 O011 C78 115.5(14)
C78 O011 Mn2 117.4(9)
C5 O4 Mn1 122.2(10)
C6 O4 Mn1 121.6(13)
C6 O4 C5 114.1(15)
C195 C194 B2 120.8(10)
C201 C194 C195 116.8(10)
C201 C194 B2 122.0(10)
C115 C116 C133 123.6(10)
C117 C116 C115 115.6(11)
C117 C116 C133 120.8(10)
C194 C195 H195 119.1
C196 C195 C194 121.8(10)
C196 C195 H195 119.1
C86 C85 N3 118.1(10)
C90 C85 N3 118.6(10)
C90 C85 C86 123.4(11)
C195 C196 C198 120.2(10)
C195 C196 C197 120.6(11)
C198 C196 C197 119.2(11)
C122 C121 C120 119.1(10)
C126 C121 C120 119.1(10)
C126 C121 C122 121.8(10)
C44 C43 N1 118.0(10)
C44 C43 C48 124.0(10)
C48 C43 N1 118.0(10)
F17 C164 F18 105.8(9)
F17 C164 C163 111.0(10)
F16 C164 F17 108.9(10)
F16 C164 F18 107.5(11)
F16 C164 C163 113.1(10)
F18 C164 C163 110.2(10)
C168 C161 B1 124.4(11)
C162 C161 C168 114.5(11)
C162 C161 B1 120.9(11)
C207 C209 H209 119.7
C207 C209 C202 120.6(11)
C202 C209 H209 119.7
C168 C166 C165 118.5(11)
C168 C166 C167 122.2(12)
C165 C166 C167 119.2(11)
C115 C120 C121 121.9(10)
C119 C120 C121 123.0(11)
C119 C120 C115 114.9(11)
C198 C199 C201 122.2(11)
C198 C199 C200 120.3(11)
C201 C199 C200 117.4(11)
C62 C61 C44 119.4(10)
C66 C61 C44 120.1(10)
C66 C61 C62 120.4(10)
C62 C63 H63 119.1
C62 C63 C64 121.7(12)
C64 C63 H63 119.1
C85 C86 C103 121.8(11)
C87 C86 C85 116.7(11)
C87 C86 C103 121.5(11)
C209 C207 C208 119.1(11)
C206 C207 C209 121.2(11)
C206 C207 C208 119.6(12)
C184 C182 C183 119.2(12)
C181 C182 C184 121.4(12)
C181 C182 C183 119.4(12)
N4 C115 C116 118.4(10)
N4 C115 C120 116.7(10)
C116 C115 C120 125.0(11)
C43 C44 C61 123.3(10)
C43 C44 C45 115.7(11)
C45 C44 C61 121.0(11)
C154 C153 B1 122.0(10)
C160 C153 C154 114.6(12)
C160 C153 B1 123.2(12)
C43 C48 C49 122.6(10)
C47 C48 C43 117.1(11)
C47 C48 C49 120.3(10)
C137 C133 C116 118.1(10)
C137 C133 C134 123.0(10)
C134 C133 C116 118.9(10)
C48 C47 H47 119.3
C48 C47 C46 121.3(12)
C46 C47 H47 119.3
C161 C168 C166 123.1(11)
C161 C168 H168 118.5
C166 C168 H168 118.5
C121 C122 C130 120.9(11)
C123 C122 C121 116.2(11)
C123 C122 C130 122.9(11)
C44 C45 H45 119.2
C46 C45 C44 121.5(11)
C46 C45 H45 119.2
C116 C117 H117 119.5
C118 C117 C116 121.1(11)
C118 C117 H117 119.5
C104 C103 C86 119.2(10)
C104 C103 C108 122.3(11)
C108 C103 C86 118.5(11)
C166 C165 H165 120.1
C163 C165 C166 119.8(12)
C163 C165 H165 120.1
C165 C163 C164 120.5(11)
C165 C163 C162 119.2(11)
C162 C163 C164 120.3(11)
C54 C49 C48 117.9(10)
C50 C49 C48 121.1(10)
C50 C49 C54 121.0(11)
C154 C155 C156 121.9(12)
C154 C155 C157 118.6(12)
C157 C155 C156 119.4(12)
C126 C125 H125 119.8
C124 C125 H125 119.8
C124 C125 C126 120.4(12)
C133 C137 C139 123.9(11)
C133 C137 C136 118.2(11)
C136 C137 C139 117.8(10)
C182 C184 H184 119.3
C177 C184 C182 121.3(11)
C177 C184 H184 119.3
C85 C90 C89 117.6(11)
C85 C90 C91 122.1(11)
C89 C90 C91 120.3(11)
C196 C198 H198 121.1
C199 C198 C196 117.8(11)
C199 C198 H198 121.1
C49 C54 C55 120.7(11)
C53 C54 C49 117.2(12)
C53 C54 C55 122.0(11)
C90 C89 H89 119.7
C88 C89 C90 120.6(11)
C88 C89 H89 119.7
C121 C126 C127 122.6(11)
C125 C126 C121 118.7(11)
C125 C126 C127 118.7(11)
C209 C202 B2 122.2(10)
C203 C202 C209 117.1(11)
C203 C202 B2 120.3(11)
N2 C13 C14 118.7(11)
C18 C13 N2 120.1(11)
C18 C13 C14 121.2(12)
C177 C178 H178 118.5
C177 C178 C179 123.0(12)
C179 C178 H178 118.5
C184 C177 B2 119.3(11)
C178 C177 C184 116.5(11)
C178 C177 B2 123.2(11)
C145 C152 H152 119.4
C151 C152 H152 119.4
C151 C152 C145 121.2(13)
C194 C201 C199 121.1(11)
C194 C201 H201 119.5
C199 C201 H201 119.5
F43 C197 C196 112.6(10)
F44 C197 F43 105.9(10)
F44 C197 C196 112.9(11)
F42 C197 F43 105.0(10)
F42 C197 F44 107.5(10)
F42 C197 C196 112.5(10)
C133 C134 C142 122.5(11)
C135 C134 C133 117.3(11)
C135 C134 C142 120.0(12)
F15 C167 F14 105.6(10)
F15 C167 F13 105.7(10)
F15 C167 C166 114.4(11)
F14 C167 C166 112.9(11)
F13 C167 F14 105.6(10)
F13 C167 C166 112.0(10)
C169 C176 H176 119.5
C174 C176 H176 119.5
C174 C176 C169 121.1(12)
C61 C62 C68 121.0(10)
C63 C62 C61 118.6(11)
C63 C62 C68 120.4(11)
C63 C64 H64 120.5
C65 C64 C63 119.1(12)
C65 C64 H64 120.5
C186 C193 C192 120.1(11)
C186 C193 B2 120.5(11)
C192 C193 B2 118.4(11)
C13 C14 C20 121.8(12)
C15 C14 C13 117.0(12)
C15 C14 C20 121.2(12)
C152 C145 B1 120.7(12)
C146 C145 C152 118.9(12)
C146 C145 B1 120.1(11)
C161 C162 H162 117.6
C163 C162 C161 124.9(11)
C163 C162 H162 117.6
C136 C138 H138 119.8
C136 C138 C135 120.4(12)
C135 C138 H138 119.8
C176 C169 C171 116.8(11)
C176 C169 B1 123.2(11)
C171 C169 B1 119.7(10)
F37 C200 F38 106.7(11)
F37 C200 F36 107.5(11)
F37 C200 C199 112.5(11)
F38 C200 C199 111.2(11)
F36 C200 F38 107.6(11)
F36 C200 C199 111.1(11)
C153 C154 C155 124.2(12)
C153 C154 H154 117.9
C155 C154 H154 117.9
C106 C107 H107 118.8
C106 C107 C108 122.5(12)
C108 C107 H107 118.8
C47 C46 H46 119.9
C45 C46 C47 120.3(12)
C45 C46 H46 119.9
C192 C190 C191 119.9(12)
C189 C190 C192 120.6(12)
C189 C190 C191 119.2(12)
C117 C118 H118 119.8
C119 C118 C117 120.5(12)
C119 C118 H118 119.8
C120 C119 C118 123.0(12)
C120 C119 H119 118.5
C118 C119 H119 118.5
C62 C68 H68 107.6
C69 C68 C62 110.7(10)
C69 C68 H68 107.6
C69 C68 C67 110.9(10)
C67 C68 C62 112.1(10)
C67 C68 H68 107.6
C203 C204 C205 118.2(12)
C206 C204 C203 122.9(12)
C206 C204 C205 118.9(12)
C193 C186 H186 119.9
C193 C186 C187 120.2(12)
C187 C186 H186 119.9
F47 C208 F45 103.8(13)
F47 C208 C207 114.0(12)
F47 C208 F46 105.8(13)
F45 C208 C207 114.0(12)
F46 C208 F45 104.2(13)
F46 C208 C207 113.9(11)
F47A C208 C207 102(2)
F47A C208 F46A 103(3)
F45A C208 C207 113(2)
F45A C208 F47A 111(3)
F45A C208 F46A 116(3)
F46A C208 C207 111(2)
C202 C203 H203 119.6
C204 C203 C202 120.8(12)
C204 C203 H203 119.6
C169 C171 H171 119.7
C170 C171 C169 120.7(12)
C170 C171 H171 119.7
C122 C130 H130 108.0
C122 C130 C132 111.2(10)
C122 C130 C131 112.9(11)
C132 C130 H130 108.0
C131 C130 H130 108.0
C131 C130 C132 108.6(10)
C92 C91 C90 119.2(11)
C92 C91 C96 121.4(11)
C96 C91 C90 119.3(11)
C134 C142 H142 109.2
C134 C142 C143 108.3(10)
C134 C142 C144 112.4(11)
C143 C142 H142 109.2
C143 C142 C144 108.5(11)
C144 C142 H142 109.2
C171 C170 C172 119.9(12)
C173 C170 C171 121.6(12)
C173 C170 C172 118.5(12)
C61 C66 C70 121.6(11)
C65 C66 C61 118.4(12)
C65 C66 C70 120.0(12)
C107 C106 H106 119.6
C107 C106 C105 120.9(12)
C105 C106 H106 119.6
C89 C88 H88 120.0
C89 C88 C87 120.0(12)
C87 C88 H88 120.0
C137 C139 H139 107.6
C141 C139 C137 111.1(10)
C141 C139 H139 107.6
C140 C139 C137 112.7(11)
C140 C139 H139 107.6
C140 C139 C141 110.1(11)
C94 C95 H95 119.6
C94 C95 C96 120.9(13)
C96 C95 H95 119.6
C193 C192 H192 120.3
C190 C192 C193 119.4(12)
C190 C192 H192 120.3
N4 C73 Mn2 171.6(11)
C95 C94 H94 119.0
C95 C94 C93 122.0(13)
C93 C94 H94 119.0
C125 C124 H124 119.6
C125 C124 C123 120.9(13)
C123 C124 H124 119.6
N3 C74 Mn2 171.5(10)
C146 C147 C148 116.9(13)
C149 C147 C146 123.5(12)
C149 C147 C148 119.5(12)
N1 C1 Mn1 174.7(10)
C108 C112 H112 108.1
C108 C112 C113 109.9(11)
C114 C112 H112 108.1
C114 C112 C108 112.9(11)
C114 C112 C113 109.6(11)
C113 C112 H112 108.1
C64 C65 C66 121.8(13)
C64 C65 H65 119.1
C66 C65 H65 119.1
C137 C136 H136 120.1
C138 C136 C137 119.7(11)
C138 C136 H136 120.1
C49 C50 C58 119.9(11)
C51 C50 C49 119.1(12)
C51 C50 C58 120.9(12)
C103 C104 C105 118.9(11)
C103 C104 C109 121.8(11)
C105 C104 C109 119.4(11)
C86 C87 H87 119.1
C88 C87 C86 121.7(12)
C88 C87 H87 119.1
C153 C160 H160 118.4
C158 C160 C153 123.2(12)
C158 C160 H160 118.4
C126 C127 H127 107.1
C128 C127 C126 110.7(11)
C128 C127 H127 107.1
C129 C127 C126 113.3(11)
C129 C127 H127 107.1
C129 C127 C128 111.2(13)
C13 C18 C19 120.5(12)
C13 C18 C17 118.2(12)
C17 C18 C19 121.2(12)
C50 C58 H58 107.8
C50 C58 C59 112.9(11)
C59 C58 H58 107.8
C60 C58 C50 110.9(11)
C60 C58 H58 107.8
C60 C58 C59 109.3(11)
C103 C108 C112 122.8(11)
C107 C108 C103 116.1(11)
C107 C108 C112 121.1(11)
C91 C92 C100 121.8(12)
C93 C92 C91 119.2(12)
C93 C92 C100 118.7(13)
C106 C105 C104 119.3(11)
C106 C105 H105 120.4
C104 C105 H105 120.4
C134 C135 C138 121.2(13)
C134 C135 H135 119.4
C138 C135 H135 119.4
C207 C206 H206 121.3
C204 C206 C207 117.3(12)
C204 C206 H206 121.3
F10 C156 F11 102.1(12)
F10 C156 C155 113.7(11)
F11 C156 C155 111.2(11)
F12 C156 F10 106.9(12)
F12 C156 F11 104.8(11)
F12 C156 C155 116.8(13)
C122 C123 C124 122.0(12)
C122 C123 H123 119.0
C124 C123 H123 119.0
C54 C55 H55 107.7
C54 C55 C57 109.4(11)
C54 C55 C56 113.7(11)
C57 C55 H55 107.7
C56 C55 H55 107.7
C56 C55 C57 110.4(11)
C91 C96 C97 122.0(11)
C95 C96 C91 117.8(12)
C95 C96 C97 120.1(12)
F19 C172 C170 115.3(15)
F19 C172 F21 101.4(17)
F21 C172 C170 110.6(15)
F20 C172 C170 115.4(13)
F20 C172 F19 104.9(17)
F20 C172 F21 108.1(17)
F21A C172 C170 110.7(15)
F20A C172 C170 116.4(16)
F20A C172 F21A 98.3(16)
F19A C172 C170 112.2(17)
F19A C172 F21A 101.9(17)
F19A C172 F20A 115(2)
F25 C205 C204 112.8(12)
F24 C205 F25 103.1(14)
F24 C205 C204 112.1(13)
F26 C205 F25 106.7(14)
F26 C205 F24 107.0(13)
F26 C205 C204 114.3(13)
C145 C146 C147 118.5(12)
C145 C146 H146 120.7
C147 C146 H146 120.7
F40 C191 F41 103.4(11)
F40 C191 C190 110.8(12)
F41 C191 C190 111.1(12)
F39 C191 F40 108.7(13)
F39 C191 F41 109.3(14)
F39 C191 C190 113.2(12)
C152 C151 C150 119.4(13)
C152 C151 C149 120.0(13)
C149 C151 C150 120.6(12)
C178 C179 C180 121.2(12)
C181 C179 C178 120.4(12)
C181 C179 C180 118.3(13)
F33 C180 C179 112.5(12)
F35 C180 F33 105.3(12)
F35 C180 F34 109.3(13)
F35 C180 C179 113.5(12)
F34 C180 F33 105.1(11)
F34 C180 C179 110.7(12)
C94 C93 H93 120.8
C92 C93 C94 118.4(13)
C92 C93 H93 120.8
C170 C173 H173 121.5
C170 C173 C174 117.0(12)
C174 C173 H173 121.5
C176 C174 C173 122.8(12)
C176 C174 C175 117.5(12)
C173 C174 C175 119.7(12)
C15 C16 H16 120.2
C15 C16 C17 119.5(13)
C17 C16 H16 120.2
H10A C102 H10B 109.5
H10A C102 H10C 109.5
H10B C102 H10C 109.5
C100 C102 H10A 109.5
C100 C102 H10B 109.5
C100 C102 H10C 109.5
O5 C76 Mn2 179.1(11)
C68 C69 H69A 109.5
C68 C69 H69B 109.5
C68 C69 H69C 109.5
H69A C69 H69B 109.5
H69A C69 H69C 109.5
H69B C69 H69C 109.5
C19 C36 C37 121.7(12)
C35 C36 C19 115.8(13)
C35 C36 C37 122.4(12)
F8 C175 F7 102.4(11)
F8 C175 C174 113.9(12)
F9 C175 F8 108.4(12)
F9 C175 F7 108.0(13)
F9 C175 C174 114.0(12)
F7 C175 C174 109.4(12)
C50 C51 H51 120.3
C50 C51 C52 119.5(13)
C52 C51 H51 120.3
F29 C183 F27 105.1(13)
F29 C183 F28 105.8(12)
F29 C183 C182 114.1(12)
F27 C183 C182 110.8(12)
F28 C183 F27 104.9(12)
F28 C183 C182 115.3(13)
C25 C26 H26 106.3
C25 C26 C28 114.3(13)
C28 C26 H26 106.3
C27 C26 H26 106.3
C27 C26 C25 112.1(12)
C27 C26 C28 110.9(13)
F6 C148 C147 111.3(13)
F5 C148 F6 102.1(12)
F5 C148 C147 111.7(13)
F4 C148 F6 105.9(14)
F4 C148 F5 107.6(14)
F4 C148 C147 117.0(12)
C160 C158 C159 120.5(13)
C157 C158 C160 122.3(12)
C157 C158 C159 117.2(12)
C66 C70 H70 107.0
C66 C70 C71 111.9(11)
C71 C70 H70 107.0
C72 C70 C66 114.8(12)
C72 C70 H70 107.0
C72 C70 C71 108.6(13)
N2 C2 Mn1 171.9(11)
C35 C34 H34 120.3
C35 C34 C33 119.4(14)
C33 C34 H34 120.3
C25 C24 H24 119.9
C23 C24 H24 119.9
C23 C24 C25 120.3(14)
F1 C150 F3 103.9(13)
F1 C150 C151 115.5(12)
F2 C150 F1 107.7(12)
F2 C150 F3 104.8(12)
F2 C150 C151 113.0(13)
F3 C150 C151 111.1(12)
C147 C149 C151 117.9(12)
C147 C149 H149 121.1
C151 C149 H149 121.1
C194 B2 C177 114.3(9)
C194 B2 C193 113.1(9)
C202 B2 C194 102.7(9)
C202 B2 C177 112.1(10)
C202 B2 C193 114.7(10)
C177 B2 C193 100.5(9)
C36 C19 C18 117.0(13)
C32 C19 C18 120.1(11)
C32 C19 C36 122.9(13)
C51 C52 H52 119.5
C53 C52 C51 120.9(13)
C53 C52 H52 119.5
C96 C97 H97 106.9
C98 C97 C96 111.8(12)
C98 C97 H97 106.9
C99 C97 C96 112.9(13)
C99 C97 H97 106.9
C99 C97 C98 111.1(15)
C54 C53 H53 118.9
C52 C53 C54 122.2(12)
C52 C53 H53 118.9
C92 C100 C102 113.6(11)
C92 C100 H100 106.4
C92 C100 C101 113.3(11)
C102 C100 H100 106.4
C102 C100 C101 110.1(12)
C101 C100 H100 106.4
C155 C157 H157 121.4
C158 C157 C155 117.2(12)
C158 C157 H157 121.4
F32 C188 F30 104.3(14)
F32 C188 C187 110.5(12)
F30 C188 C187 112.4(13)
F31 C188 F32 110.3(14)
F31 C188 F30 107.2(13)
F31 C188 C187 111.9(14)
O1 C3 Mn1 179.0(14)
C68 C67 H67A 109.5
C68 C67 H67B 109.5
C68 C67 H67C 109.5
H67A C67 H67B 109.5
H67A C67 H67C 109.5
H67B C67 H67C 109.5
C24 C25 C26 119.7(13)
C20 C25 C26 122.8(13)
C20 C25 C24 117.3(14)
C104 C109 H109 106.6
C104 C109 H10D 108.6
C104 C109 C1B 106.1(17)
C111 C109 C104 114.4(14)
C111 C109 H109 106.6
C110 C109 C104 109.1(13)
C110 C109 H109 106.6
C110 C109 C111 113.0(17)
C1A C109 C104 120(3)
C1A C109 H10D 108.6
C1A C109 C1B 104(3)
C1B C109 H10D 108.6
C36 C35 H35 118.4
C34 C35 C36 123.3(14)
C34 C35 H35 118.4
F22 C159 C158 106(2)
F22 C159 F23 131(4)
F22 C159 F2AA 107(4)
F23 C159 C158 108(3)
F23 C159 F2AA 95(4)
F2AA C159 C158 109(3)
F22A C159 C158 113.4(14)
F22A C159 F23A 104.9(18)
F22A C159 F24A 107.2(17)
F23A C159 C158 113.5(15)
F24A C159 C158 112.8(15)
F24A C159 F23A 104.3(18)
C182 C181 C179 117.3(12)
C182 C181 H181 121.3
C179 C181 H181 121.3
C25 C20 C14 118.4(13)
C25 C20 C21 121.6(14)
C21 C20 C14 119.9(12)
C186 C187 C188 119.9(13)
C186 C187 C189 120.2(13)
C189 C187 C188 119.9(13)
C130 C132 H13A 109.5
C130 C132 H13B 109.5
C130 C132 H13C 109.5
H13A C132 H13B 109.5
H13A C132 H13C 109.5
H13B C132 H13C 109.5
C139 C141 H14A 109.5
C139 C141 H14B 109.5
C139 C141 H14C 109.5
H14A C141 H14B 109.5
H14A C141 H14C 109.5
H14B C141 H14C 109.5
C14 C15 H15 118.7
C16 C15 C14 122.7(13)
C16 C15 H15 118.7
C24 C23 H23 118.4
C24 C23 C22 123.2(14)
C22 C23 H23 118.4
C36 C37 H37 107.1
C38 C37 C36 111.7(12)
C38 C37 H37 107.1
C39 C37 C36 112.4(12)
C39 C37 H37 107.1
C39 C37 C38 111.0(12)
C18 C17 H17 119.4
C16 C17 C18 121.2(13)
C16 C17 H17 119.4
C19 C32 C40 121.7(12)
C33 C32 C19 118.5(12)
C33 C32 C40 119.5(12)
C139 C140 H14D 109.5
C139 C140 H14E 109.5
C139 C140 H14F 109.5
H14D C140 H14E 109.5
H14D C140 H14F 109.5
H14E C140 H14F 109.5
C34 C33 H33 120.1
C32 C33 C34 119.9(14)
C32 C33 H33 120.1
C112 C114 H11A 109.5
C112 C114 H11B 109.5
C112 C114 H11C 109.5
H11A C114 H11B 109.5
H11A C114 H11C 109.5
H11B C114 H11C 109.5
C142 C143 H14G 109.5
C142 C143 H14H 109.5
C142 C143 H14I 109.5
H14G C143 H14H 109.5
H14G C143 H14I 109.5
H14H C143 H14I 109.5
C20 C21 C29 121.0(13)
C22 C21 C20 119.8(14)
C22 C21 C29 119.1(14)
C100 C101 H10E 109.5
C100 C101 H10F 109.5
C100 C101 H10G 109.5
H10E C101 H10F 109.5
H10E C101 H10G 109.5
H10F C101 H10G 109.5
O6 C75 Mn2 175.8(12)
C58 C59 H59A 109.5
C58 C59 H59B 109.5
C58 C59 H59C 109.5
H59A C59 H59B 109.5
H59A C59 H59C 109.5
H59B C59 H59C 109.5
C32 C40 H40 107.2
C41 C40 C32 110.8(11)
C41 C40 H40 107.2
C42 C40 C32 112.8(13)
C42 C40 H40 107.2
C42 C40 C41 111.4(14)
C37 C38 H38A 109.5
C37 C38 H38B 109.5
C37 C38 H38C 109.5
H38A C38 H38B 109.5
H38A C38 H38C 109.5
H38B C38 H38C 109.5
C23 C22 H22 121.1
C21 C22 C23 117.7(14)
C21 C22 H22 121.1
C58 C60 H60A 109.5
C58 C60 H60B 109.5
C58 C60 H60C 109.5
H60A C60 H60B 109.5
H60A C60 H60C 109.5
H60B C60 H60C 109.5
C161 B1 C145 103.6(10)
C161 B1 C169 114.0(10)
C153 B1 C161 112.9(10)
C153 B1 C145 113.2(10)
C153 B1 C169 102.8(10)
C169 B1 C145 110.5(10)
C55 C57 H57A 109.5
C55 C57 H57B 109.5
C55 C57 H57C 109.5
H57A C57 H57B 109.5
H57A C57 H57C 109.5
H57B C57 H57C 109.5
O011 C77 H77A 108.3
O011 C77 H77B 108.3
O011 C77 C80 116.1(13)
H77A C77 H77B 107.4
C80 C77 H77A 108.3
C80 C77 H77B 108.3
C142 C144 H14J 109.5
C142 C144 H14K 109.5
C142 C144 H14L 109.5
H14J C144 H14K 109.5
H14J C144 H14L 109.5
H14K C144 H14L 109.5
C190 C189 C187 119.3(12)
C190 C189 H189 120.4
C187 C189 H189 120.4
C70 C71 H71A 109.5
C70 C71 H71B 109.5
C70 C71 H71C 109.5
H71A C71 H71B 109.5
H71A C71 H71C 109.5
H71B C71 H71C 109.5
O3 C10 H10H 109.0
O3 C10 H10I 109.0
O3 C10 C12 112.8(14)
H10H C10 H10I 107.8
C12 C10 H10H 109.0
C12 C10 H10I 109.0
O3 C9 H9A 109.6
O3 C9 H9B 109.6
O3 C9 C11 110.1(13)
H9A C9 H9B 108.2
C11 C9 H9A 109.6
C11 C9 H9B 109.6
C55 C56 H56A 109.5
C55 C56 H56B 109.5
C55 C56 H56C 109.5
H56A C56 H56B 109.5
H56A C56 H56C 109.5
H56B C56 H56C 109.5
C40 C41 H41A 109.5
C40 C41 H41B 109.5
C40 C41 H41C 109.5
H41A C41 H41B 109.5
H41A C41 H41C 109.5
H41B C41 H41C 109.5
C21 C29 H29 108.1
C31 C29 C21 109.9(14)
C31 C29 H29 108.1
C31 C29 C30 110.9(15)
C30 C29 C21 111.5(14)
C30 C29 H29 108.1
C130 C131 H13D 109.5
C130 C131 H13E 109.5
C130 C131 H13F 109.5
H13D C131 H13E 109.5
H13D C131 H13F 109.5
H13E C131 H13F 109.5
O2 C4 Mn1 177.2(17)
C26 C28 H28A 109.5
C26 C28 H28B 109.5
C26 C28 H28C 109.5
H28A C28 H28B 109.5
H28A C28 H28C 109.5
H28B C28 H28C 109.5
C127 C128 H12A 109.5
C127 C128 H12B 109.5
C127 C128 H12C 109.5
H12A C128 H12B 109.5
H12A C128 H12C 109.5
H12B C128 H12C 109.5
C37 C39 H39A 109.5
C37 C39 H39B 109.5
C37 C39 H39C 109.5
H39A C39 H39B 109.5
H39A C39 H39C 109.5
H39B C39 H39C 109.5
C70 C72 H72A 109.5
C70 C72 H72B 109.5
C70 C72 H72C 109.5
H72A C72 H72B 109.5
H72A C72 H72C 109.5
H72B C72 H72C 109.5
C29 C31 H31A 109.5
C29 C31 H31B 109.5
C29 C31 H31C 109.5
H31A C31 H31B 109.5
H31A C31 H31C 109.5
H31B C31 H31C 109.5
C112 C113 H11D 109.5
C112 C113 H11E 109.5
C112 C113 H11F 109.5
H11D C113 H11E 109.5
H11D C113 H11F 109.5
H11E C113 H11F 109.5
C127 C129 H12D 109.5
C127 C129 H12E 109.5
C127 C129 H12F 109.5
H12D C129 H12E 109.5
H12D C129 H12F 109.5
H12E C129 H12F 109.5
O8 C81 H81A 109.1
O8 C81 H81B 109.1
O8 C81 C82 112.7(14)
H81A C81 H81B 107.8
C82 C81 H81A 109.1
C82 C81 H81B 109.1
C109 C111 H11G 109.5
C109 C111 H11H 109.5
C109 C111 H11I 109.5
H11G C111 H11H 109.5
H11G C111 H11I 109.5
H11H C111 H11I 109.5
C26 C27 H27A 109.5
C26 C27 H27B 109.5
C26 C27 H27C 109.5
H27A C27 H27B 109.5
H27A C27 H27C 109.5
H27B C27 H27C 109.5
C77 C80 H80A 109.5
C77 C80 H80B 109.5
C77 C80 H80C 109.5
H80A C80 H80B 109.5
H80A C80 H80C 109.5
H80B C80 H80C 109.5
C10 C12 H12G 109.5
C10 C12 H12H 109.5
C10 C12 H12I 109.5
H12G C12 H12H 109.5
H12G C12 H12I 109.5
H12H C12 H12I 109.5
C40 C42 H42A 109.5
C40 C42 H42B 109.5
C40 C42 H42C 109.5
H42A C42 H42B 109.5
H42A C42 H42C 109.5
H42B C42 H42C 109.5
O8 C84 H84A 108.5
O8 C84 H84B 108.5
O8 C84 C83 114.9(14)
H84A C84 H84B 107.5
C83 C84 H84A 108.5
C83 C84 H84B 108.5
O011 C78 H78A 109.7
O011 C78 H78B 109.7
O011 C78 C79 109.8(13)
H78A C78 H78B 108.2
C79 C78 H78A 109.7
C79 C78 H78B 109.7
C29 C30 H30A 109.5
C29 C30 H30B 109.5
C29 C30 H30C 109.5
H30A C30 H30B 109.5
H30A C30 H30C 109.5
H30B C30 H30C 109.5
O4 C5 H5A 109.7
O4 C5 H5B 109.7
O4 C5 C8 109.7(16)
H5A C5 H5B 108.2
C8 C5 H5A 109.7
C8 C5 H5B 109.7
C97 C98 H98A 109.5
C97 C98 H98B 109.5
C97 C98 H98C 109.5
H98A C98 H98B 109.5
H98A C98 H98C 109.5
H98B C98 H98C 109.5
C97 C99 H99A 109.5
C97 C99 H99B 109.5
C97 C99 H99C 109.5
H99A C99 H99B 109.5
H99A C99 H99C 109.5
H99B C99 H99C 109.5
O4 C6 H6A 109.5
O4 C6 H6B 109.5
O4 C6 C7 110.8(17)
H6A C6 H6B 108.1
C7 C6 H6A 109.5
C7 C6 H6B 109.5
C84 C83 H83A 109.5
C84 C83 H83B 109.5
C84 C83 H83C 109.5
H83A C83 H83B 109.5
H83A C83 H83C 109.5
H83B C83 H83C 109.5
C109 C110 H11J 109.5
C109 C110 H11K 109.5
C109 C110 H11L 109.5
H11J C110 H11K 109.5
H11J C110 H11L 109.5
H11K C110 H11L 109.5
C9 C11 H11M 109.5
C9 C11 H11N 109.5
C9 C11 H11O 109.5
H11M C11 H11N 109.5
H11M C11 H11O 109.5
H11N C11 H11O 109.5
C81 C82 H82A 109.5
C81 C82 H82B 109.5
C81 C82 H82C 109.5
H82A C82 H82B 109.5
H82A C82 H82C 109.5
H82B C82 H82C 109.5
C78 C79 H79A 109.5
C78 C79 H79B 109.5
C78 C79 H79C 109.5
H79A C79 H79B 109.5
H79A C79 H79C 109.5
H79B C79 H79C 109.5
C6 C7 H7A 109.5
C6 C7 H7B 109.5
C6 C7 H7C 109.5
H7A C7 H7B 109.5
H7A C7 H7C 109.5
H7B C7 H7C 109.5
C5 C8 H8A 109.5
C5 C8 H8B 109.5
C5 C8 H8C 109.5
H8A C8 H8B 109.5
H8A C8 H8C 109.5
H8B C8 H8C 109.5
C109 C1A H1AA 109.5
C109 C1A H1AB 109.5
C109 C1A H1AC 109.5
H1AA C1A H1AB 109.5
H1AA C1A H1AC 109.5
H1AB C1A H1AC 109.5
C109 C1B H1BA 109.5
C109 C1B H1BB 109.5
C109 C1B H1BC 109.5
H1BA C1B H1BB 109.5
H1BA C1B H1BC 109.5
H1BB C1B H1BC 109.5

loop_
_geom_bond_atom_site_label_1
_geom_bond_atom_site_label_2
_geom_bond_distance
Mn2 O8 2.106(9)
Mn2 O011 2.119(10)
Mn2 C73 1.940(14)
Mn2 C74 1.939(14)
Mn2 C76 1.799(16)
Mn2 C75 1.767(17)
Mn1 O3 2.102(9)
Mn1 O4 2.111(10)
Mn1 C1 1.956(15)
Mn1 C2 1.948(15)
Mn1 C3 1.762(18)
Mn1 C4 1.824(19)
F15 C167 1.332(13)
F43 C197 1.364(14)
F17 C164 1.343(14)
F16 C164 1.303(13)
F44 C197 1.333(14)
F37 C200 1.316(15)
F18 C164 1.348(14)
F14 C167 1.348(14)
F38 C200 1.351(15)
F13 C167 1.346(14)
F36 C200 1.332(14)
F42 C197 1.331(13)
F1 C150 1.318(16)
F29 C183 1.324(15)
N1 C43 1.412(16)
N1 C1 1.162(15)
F10 C156 1.353(17)
F33 C180 1.349(15)
F8 C175 1.317(15)
F40 C191 1.335(16)
N3 C85 1.406(15)
N3 C74 1.171(14)
F11 C156 1.364(15)
N2 C13 1.402(17)
N2 C2 1.150(15)
N4 C115 1.397(16)
N4 C73 1.174(15)
F12 C156 1.292(15)
F41 C191 1.343(16)
O3 C10 1.491(18)
O3 C9 1.419(17)
O5 C76 1.150(15)
F35 C180 1.310(15)
F2 C150 1.303(17)
F9 C175 1.302(17)
F34 C180 1.344(16)
F7 C175 1.368(16)
O6 C75 1.159(16)
O8 C81 1.403(17)
O8 C84 1.49(2)
O011 C77 1.402(19)
O011 C78 1.470(17)
F6 C148 1.362(17)
F47 C208 1.298(16)
F39 C191 1.271(16)
O4 C5 1.454(19)
O4 C6 1.45(2)
C194 C195 1.406(15)
C194 C201 1.379(15)
C194 B2 1.648(18)
F32 C188 1.303(15)
O1 C3 1.172(17)
F25 C205 1.303(18)
C116 C115 1.402(16)
C116 C133 1.503(16)
C116 C117 1.396(16)
C195 H195 0.9500
C195 C196 1.384(15)
C85 C86 1.382(16)
C85 C90 1.377(16)
F30 C188 1.320(17)
C196 C198 1.394(16)
C196 C197 1.490(16)
F27 C183 1.381(18)
C121 C120 1.484(16)
C121 C122 1.427(16)
C121 C126 1.399(16)
C43 C44 1.379(16)
C43 C48 1.389(16)
F24 C205 1.300(17)
C164 C163 1.510(17)
F45 C208 1.367(18)
F5 C148 1.319(17)
F28 C183 1.333(17)
C161 C168 1.398(16)
C161 C162 1.389(16)
C161 B1 1.631(19)
F31 C188 1.264(18)
C209 H209 0.9500
C209 C207 1.408(16)
C209 C202 1.415(16)
C166 C168 1.399(17)
C166 C165 1.413(17)
C166 C167 1.465(17)
C120 C115 1.409(16)
C120 C119 1.369(16)
C199 C198 1.366(16)
C199 C201 1.386(16)
C199 C200 1.532(17)
F4 C148 1.291(17)
C61 C44 1.485(16)
C61 C62 1.409(15)
C61 C66 1.400(16)
C63 H63 0.9500
C63 C62 1.373(16)
C63 C64 1.383(18)
C86 C103 1.512(16)
C86 C87 1.372(17)
C207 C208 1.495(17)
C207 C206 1.395(17)
C182 C184 1.410(16)
C182 C183 1.470(18)
C182 C181 1.384(18)
F3 C150 1.371(17)
C44 C45 1.399(16)
C153 C154 1.391(17)
C153 C160 1.378(17)
C153 B1 1.627(19)
C48 C47 1.360(16)
C48 C49 1.506(17)
C133 C137 1.381(16)
C133 C134 1.408(16)
C47 H47 0.9500
C47 C46 1.372(16)
F26 C205 1.298(16)
C168 H168 0.9500
C122 C130 1.479(16)
C122 C123 1.382(17)
C45 H45 0.9500
C45 C46 1.358(16)
C117 H117 0.9500
C117 C118 1.375(17)
C103 C104 1.383(17)
C103 C108 1.407(16)
C165 H165 0.9500
C165 C163 1.361(16)
C163 C162 1.379(16)
C49 C54 1.426(16)
C49 C50 1.409(17)
C155 C154 1.394(17)
C155 C156 1.450(19)
C155 C157 1.418(17)
C125 H125 0.9500
C125 C126 1.384(16)
C125 C124 1.364(17)
F46 C208 1.327(16)
C137 C139 1.523(17)
C137 C136 1.420(17)
C184 H184 0.9500
C184 C177 1.386(16)
C90 C89 1.381(16)
C90 C91 1.502(16)
C198 H198 0.9500
C54 C55 1.524(17)
C54 C53 1.379(17)
C89 H89 0.9500
C89 C88 1.367(17)
C126 C127 1.538(17)
C202 C203 1.394(16)
C202 B2 1.618(17)
C13 C14 1.402(17)
C13 C18 1.371(17)
C178 H178 0.9500
C178 C177 1.380(16)
C178 C179 1.395(18)
C177 B2 1.656(17)
C152 H152 0.9500
C152 C145 1.419(18)
C152 C151 1.400(18)
C201 H201 0.9500
C134 C142 1.517(16)
C134 C135 1.366(17)
C176 H176 0.9500
C176 C169 1.405(16)
C176 C174 1.353(17)
C62 C68 1.536(17)
C64 H64 0.9500
C64 C65 1.374(18)
C193 C186 1.377(17)
C193 C192 1.401(17)
C193 B2 1.684(18)
C14 C20 1.504(18)
C14 C15 1.396(18)
C145 C146 1.411(17)
C145 B1 1.663(18)
C162 H162 0.9500
O2 C4 1.095(18)
C138 H138 0.9500
C138 C136 1.364(17)
C138 C135 1.421(18)
C169 C171 1.409(16)
C169 B1 1.659(19)
C154 H154 0.9500
C107 H107 0.9500
C107 C106 1.338(17)
C107 C108 1.405(17)
C46 H46 0.9500
C190 C192 1.393(17)
C190 C191 1.514(19)
C190 C189 1.390(18)
C118 H118 0.9500
C118 C119 1.371(17)
C119 H119 0.9500
C68 H68 1.0000
C68 C69 1.526(16)
C68 C67 1.534(18)
C204 C203 1.392(17)
C204 C206 1.370(18)
C204 C205 1.527(19)
C186 H186 0.9500
C186 C187 1.393(18)
C208 F47A 1.29(4)
C208 F45A 1.21(4)
C208 F46A 1.34(4)
C203 H203 0.9500
C171 H171 0.9500
C171 C170 1.397(17)
C130 H130 1.0000
C130 C132 1.563(17)
C130 C131 1.531(17)
C91 C92 1.403(18)
C91 C96 1.421(17)
C142 H142 1.0000
C142 C143 1.528(19)
C142 C144 1.538(19)
C170 C172 1.479(18)
C170 C173 1.373(17)
C66 C65 1.384(18)
C66 C70 1.511(17)
C106 H106 0.9500
C106 C105 1.394(17)
C88 H88 0.9500
C88 C87 1.372(17)
C139 H139 1.0000
C139 C141 1.517(17)
C139 C140 1.512(18)
C95 H95 0.9500
C95 C94 1.360(18)
C95 C96 1.383(17)
C192 H192 0.9500
C94 H94 0.9500
C94 C93 1.416(19)
C124 H124 0.9500
C124 C123 1.383(17)
C147 C146 1.413(17)
C147 C148 1.481(19)
C147 C149 1.376(18)
C112 H112 1.0000
C112 C108 1.529(17)
C112 C114 1.487(17)
C112 C113 1.546(19)
C65 H65 0.9500
C136 H136 0.9500
C50 C58 1.522(17)
C50 C51 1.384(17)
C104 C105 1.394(17)
C104 C109 1.551(17)
C87 H87 0.9500
C160 H160 0.9500
C160 C158 1.373(18)
C127 H127 1.0000
C127 C128 1.506(19)
C127 C129 1.50(2)
F22 C159 1.32(5)
C18 C19 1.524(18)
C18 C17 1.398(18)
C58 H58 1.0000
C58 C59 1.549(18)
C58 C60 1.521(18)
C92 C93 1.386(18)
C92 C100 1.512(18)
C105 H105 0.9500
C135 H135 0.9500
C206 H206 0.9500
C123 H123 0.9500
C55 H55 1.0000
C55 C57 1.535(19)
C55 C56 1.528(18)
C96 C97 1.548(18)
C172 F19 1.32(2)
C172 F21 1.36(2)
C172 F20 1.30(2)
C172 F21A 1.40(2)
C172 F20A 1.31(2)
C172 F19A 1.26(3)
C146 H146 0.9500
C151 C150 1.457(19)
C151 C149 1.429(18)
C179 C180 1.503(19)
C179 C181 1.394(18)
C93 H93 0.9500
C173 H173 0.9500
C173 C174 1.397(17)
C174 C175 1.526(18)
C16 H16 0.9500
C16 C15 1.332(18)
C16 C17 1.366(19)
C102 H10A 0.9800
C102 H10B 0.9800
C102 H10C 0.9800
C102 C100 1.518(18)
C69 H69A 0.9800
C69 H69B 0.9800
C69 H69C 0.9800
C36 C19 1.422(18)
C36 C35 1.388(19)
C36 C37 1.545(19)
C51 H51 0.9500
C51 C52 1.401(18)
C26 H26 1.0000
C26 C25 1.510(19)
C26 C28 1.51(2)
C26 C27 1.50(2)
C158 C157 1.366(18)
C158 C159 1.552(19)
C70 H70 1.0000
C70 C71 1.512(19)
C70 C72 1.483(19)
C34 H34 0.9500
C34 C35 1.36(2)
C34 C33 1.433(19)
C24 H24 0.9500
C24 C25 1.408(19)
C24 C23 1.361(19)
C149 H149 0.9500
C19 C32 1.395(18)
C52 H52 0.9500
C52 C53 1.364(18)
C97 H97 1.0000
C97 C98 1.48(2)
C97 C99 1.47(2)
C53 H53 0.9500
C100 H100 1.0000
C100 C101 1.539(18)
C157 H157 0.9500
C188 C187 1.52(2)
F23 C159 1.34(6)
C67 H67A 0.9800
C67 H67B 0.9800
C67 H67C 0.9800
C25 C20 1.403(18)
C109 H109 1.0000
C109 H10D 1.0000
C109 C111 1.55(3)
C109 C110 1.46(3)
C109 C1A 1.26(5)
C109 C1B 1.74(5)
C35 H35 0.9500
C159 F2AA 1.39(5)
C159 F22A 1.28(2)
C159 F23A 1.31(2)
C159 F24A 1.31(2)
C181 H181 0.9500
C20 C21 1.42(2)
C187 C189 1.397(19)
C132 H13A 0.9800
C132 H13B 0.9800
C132 H13C 0.9800
C141 H14A 0.9800
C141 H14B 0.9800
C141 H14C 0.9800
C15 H15 0.9500
C23 H23 0.9500
C23 C22 1.41(2)
C37 H37 1.0000
C37 C38 1.542(18)
C37 C39 1.523(19)
C17 H17 0.9500
C32 C33 1.375(18)
C32 C40 1.530(18)
C140 H14D 0.9800
C140 H14E 0.9800
C140 H14F 0.9800
C33 H33 0.9500
C114 H11A 0.9800
C114 H11B 0.9800
C114 H11C 0.9800
C143 H14G 0.9800
C143 H14H 0.9800
C143 H14I 0.9800
C21 C22 1.38(2)
C21 C29 1.57(2)
C101 H10E 0.9800
C101 H10F 0.9800
C101 H10G 0.9800
C59 H59A 0.9800
C59 H59B 0.9800
C59 H59C 0.9800
C40 H40 1.0000
C40 C41 1.52(2)
C40 C42 1.47(2)
C38 H38A 0.9800
C38 H38B 0.9800
C38 H38C 0.9800
C22 H22 0.9500
C60 H60A 0.9800
C60 H60B 0.9800
C60 H60C 0.9800
C57 H57A 0.9800
C57 H57B 0.9800
C57 H57C 0.9800
C77 H77A 0.9900
C77 H77B 0.9900
C77 C80 1.45(2)
C144 H14J 0.9800
C144 H14K 0.9800
C144 H14L 0.9800
C189 H189 0.9500
C71 H71A 0.9800
C71 H71B 0.9800
C71 H71C 0.9800
C10 H10H 0.9900
C10 H10I 0.9900
C10 C12 1.51(2)
C9 H9A 0.9900
C9 H9B 0.9900
C9 C11 1.61(2)
C56 H56A 0.9800
C56 H56B 0.9800
C56 H56C 0.9800
C41 H41A 0.9800
C41 H41B 0.9800
C41 H41C 0.9800
C29 H29 1.0000
C29 C31 1.46(2)
C29 C30 1.51(2)
C131 H13D 0.9800
C131 H13E 0.9800
C131 H13F 0.9800
C28 H28A 0.9800
C28 H28B 0.9800
C28 H28C 0.9800
C128 H12A 0.9800
C128 H12B 0.9800
C128 H12C 0.9800
C39 H39A 0.9800
C39 H39B 0.9800
C39 H39C 0.9800
C72 H72A 0.9800
C72 H72B 0.9800
C72 H72C 0.9800
C31 H31A 0.9800
C31 H31B 0.9800
C31 H31C 0.9800
C113 H11D 0.9800
C113 H11E 0.9800
C113 H11F 0.9800
C129 H12D 0.9800
C129 H12E 0.9800
C129 H12F 0.9800
C81 H81A 0.9900
C81 H81B 0.9900
C81 C82 1.52(2)
C111 H11G 0.9800
C111 H11H 0.9800
C111 H11I 0.9800
C27 H27A 0.9800
C27 H27B 0.9800
C27 H27C 0.9800
C80 H80A 0.9800
C80 H80B 0.9800
C80 H80C 0.9800
C12 H12G 0.9800
C12 H12H 0.9800
C12 H12I 0.9800
C42 H42A 0.9800
C42 H42B 0.9800
C42 H42C 0.9800
C84 H84A 0.9900
C84 H84B 0.9900
C84 C83 1.52(3)
C78 H78A 0.9900
C78 H78B 0.9900
C78 C79 1.55(2)
C30 H30A 0.9800
C30 H30B 0.9800
C30 H30C 0.9800
C5 H5A 0.9900
C5 H5B 0.9900
C5 C8 1.62(2)
C98 H98A 0.9800
C98 H98B 0.9800
C98 H98C 0.9800
C99 H99A 0.9800
C99 H99B 0.9800
C99 H99C 0.9800
C6 H6A 0.9900
C6 H6B 0.9900
C6 C7 1.52(3)
C83 H83A 0.9800
C83 H83B 0.9800
C83 H83C 0.9800
C110 H11J 0.9800
C110 H11K 0.9800
C110 H11L 0.9800
C11 H11M 0.9800
C11 H11N 0.9800
C11 H11O 0.9800
C82 H82A 0.9800
C82 H82B 0.9800
C82 H82C 0.9800
C79 H79A 0.9800
C79 H79B 0.9800
C79 H79C 0.9800
C7 H7A 0.9800
C7 H7B 0.9800
C7 H7C 0.9800
C8 H8A 0.9800
C8 H8B 0.9800
C8 H8C 0.9800
C1A H1AA 0.9800
C1A H1AB 0.9800
C1A H1AC 0.9800
C1B H1BA 0.9800
C1B H1BB 0.9800
C1B H1BC 0.9800

loop_
_twin_individual_id
_twin_individual_mass_fraction_refined
1 0.9837(6)
2 0.0163(6)
